data_7714549
loop_
_publ_author_name
'Zou, Haiyan'
'Wang, Ziqian'
'Guo, Dianjun'
'Zhang, Lijun'
'Wang, Shaowu'
'Zhu, Xiancui'

_publ_section_title
;
 Synthesis and catalytic activity of tetradentate &#x3b2;-diketiminato
 rare-earth metal monoalkyl complexes in tandem Oppenauer oxidation and
 cross-aldol condensation.
;
_journal_issue 1
_journal_name_full 'Dalton transactions (Cambridge, England : 2003)'
_journal_page_first 267
_journal_page_last 275
_journal_paper_doi 10.1039/d3dt03374k
_journal_volume 53
_journal_year 2023
_chemical_formula_moiety 'C34 H50 N3 O Si Y'
_chemical_formula_sum 'C34 H50 N3 O Si Y'
_chemical_formula_weight 633.77
_space_group_crystal_system triclinic
_space_group_IT_number 2
_space_group_name_Hall '-P 1'
_space_group_name_H-M_alt 'P -1'
_atom_sites_solution_hydrogens geom
_atom_sites_solution_primary dual
_audit_creation_date 2023-08-02
_audit_creation_method
;
Olex2 1.3
(compiled 2020.11.12 svn.r5f609507 for OlexSys, GUI svn.r6408)
;
_audit_update_record
;
2023-09-22 deposited with the CCDC.	2023-11-20 downloaded from the CCDC.
;
_cell_angle_alpha 117.206(3)
_cell_angle_beta 92.833(3)
_cell_angle_gamma 100.856(3)
_cell_formula_units_Z 6
_cell_length_a 14.531(4)
_cell_length_b 20.424(5)
_cell_length_c 20.587(5)
_cell_measurement_reflns_used 7391
_cell_measurement_temperature 293.15
_cell_measurement_theta_max 20.480
_cell_measurement_theta_min 2.265
_cell_volume 5272(2)
_computing_cell_refinement 'SAINT v8.37A (Bruker, 2015)'
_computing_data_reduction 'SAINT v8.37A (Bruker, 2015)'
_computing_molecular_graphics 'Olex2 1.3 (Dolomanov et al., 2009)'
_computing_publication_material 'Olex2 1.3 (Dolomanov et al., 2009)'
_computing_structure_refinement 'SHELXL 2018/3 (Sheldrick, 2015)'
_computing_structure_solution 'SHELXT 2014/5 (Sheldrick, 2014)'
_diffrn_ambient_temperature 293.15
_diffrn_measured_fraction_theta_full 0.998
_diffrn_measured_fraction_theta_max 0.998
_diffrn_measurement_device_type 'Bruker APEX-II CCD'
_diffrn_measurement_method '\f and \w scans'
_diffrn_radiation_type MoK\a
_diffrn_radiation_wavelength 0.71073
_diffrn_reflns_av_R_equivalents 0.1448
_diffrn_reflns_av_unetI/netI 0.2028
_diffrn_reflns_Laue_measured_fraction_full 0.998
_diffrn_reflns_Laue_measured_fraction_max 0.998
_diffrn_reflns_limit_h_max 17
_diffrn_reflns_limit_h_min -17
_diffrn_reflns_limit_k_max 24
_diffrn_reflns_limit_k_min -24
_diffrn_reflns_limit_l_max 24
_diffrn_reflns_limit_l_min -24
_diffrn_reflns_number 52223
_diffrn_reflns_point_group_measured_fraction_full 0.998
_diffrn_reflns_point_group_measured_fraction_max 0.998
_diffrn_reflns_theta_full 25.242
_diffrn_reflns_theta_max 25.499
_diffrn_reflns_theta_min 1.154
_diffrn_source_current 30.0
_diffrn_source_power 1.5
_diffrn_source_voltage 50.0
_diffrn_standards_number 0
_exptl_absorpt_coefficient_mu 1.721
_exptl_absorpt_correction_T_max 0.7456
_exptl_absorpt_correction_T_min 0.3210
_exptl_absorpt_correction_type multi-scan
_exptl_absorpt_process_details
;
SADABS-2016/2 (Bruker,2016/2) was used for absorption correction.
wR2(int) was 0.1126 before and 0.0602 after correction.
The Ratio of minimum to maximum transmission is 0.4305.
The \l/2 correction factor is Not present.
;
_exptl_crystal_colour 'clear light black'
_exptl_crystal_colour_lustre clear
_exptl_crystal_colour_modifier light
_exptl_crystal_colour_primary black
_exptl_crystal_density_diffrn 1.198
_exptl_crystal_description block
_exptl_crystal_F_000 2016
_exptl_crystal_size_max 0.22
_exptl_crystal_size_mid 0.21
_exptl_crystal_size_min 0.2
_refine_diff_density_max 0.453
_refine_diff_density_min -0.656
_refine_diff_density_rms 0.066
_refine_ls_extinction_method none
_refine_ls_goodness_of_fit_ref 0.950
_refine_ls_hydrogen_treatment constr
_refine_ls_matrix_type full
_refine_ls_number_parameters 1099
_refine_ls_number_reflns 19585
_refine_ls_number_restraints 84
_refine_ls_restrained_S_all 0.958
_refine_ls_R_factor_all 0.1958
_refine_ls_R_factor_gt 0.0620
_refine_ls_shift/su_max 0.001
_refine_ls_shift/su_mean 0.000
_refine_ls_structure_factor_coef Fsqd
_refine_ls_weighting_details 'w=1/[\s^2^(Fo^2^)+(0.0382P)^2^] where P=(Fo^2^+2Fc^2^)/3'
_refine_ls_weighting_scheme calc
_refine_ls_wR_factor_gt 0.0929
_refine_ls_wR_factor_ref 0.1250
_reflns_Friedel_coverage 0.000
_reflns_number_gt 8372
_reflns_number_total 19585
_reflns_threshold_expression 'I > 2\s(I)'
_cod_data_source_file d3dt03374k2.cif
_cod_data_source_block 2a
_cod_depositor_comments
;
Adding full bibliography for 7714545--7714552.cif.

2024-09-24
Z value and formula fixed to values more according to usual
chemical conventions.                 miguel
;
_cod_original_formula_sum 'C102 H150 N9 O3 Si3 Y3'
_cod_original_formula_weight 1901.30
_cod_original_formula_moiety '3(C34 H50 N3 O Si Y)'
_cod_original_formula_units_Z 2
_cod_database_code 7714549
_shelx_shelxl_version_number 2018/3
_shelx_space_group_comment
;
The symmetry employed for this shelxl refinement is uniquely defined
by the following loop, which should always be used as a source of
symmetry information in preference to the above space-group names.
They are only intended as comments.
;
_shelx_estimated_absorpt_t_max 0.725
_shelx_estimated_absorpt_t_min 0.703
_olex2_refinement_description
;
1. Fixed Uiso
 At 1.2 times of:
  All C(H) groups, All C(H,H) groups
 At 1.5 times of:
  All C(H,H,H) groups
2. Uiso/Uaniso restraints and constraints
C20B \\sim C21B \\sim C22B \\sim C24B \\sim C23B \\sim C19B: within 2A with
sigma of 0.01 and sigma for terminal atoms of 0.02 within 2A
Uanis(C26) \\sim Ueq, Uanis(C11) \\sim Ueq, Uanis(C34) \\sim Ueq, Uanis(C31)
\\sim Ueq, Uanis(C32) \\sim Ueq, Uanis(C27) \\sim Ueq, Uanis(C26B) \\sim Ueq,
Uanis(C27B) \\sim Ueq: with sigma of 0.01 and sigma for terminal atoms of 0.02
3.a Ternary CH refined with riding coordinates:
 C25A(H25A), C25(H25), C28B(H28B), C28(H28), C25B(H25B), C28A(H28A)
3.b Secondary CH2 refined with riding coordinates:
 C9B(H9BA,H9BB), C10B(H10C,H10D), C13B(H13C,H13D), C12A(H12A,H12B), C12B(H12C,
 H12D), C9A(H9AA,H9AB), C33B(H33C,H33D), C10(H10E,H10F), C10A(H10A,H10B),
 C13A(H13A,H13B), C13(H13E,H13F), C33A(H33A,H33B), C33(H33E,H33F), C12(H12E,
 H12F), C9(H9A,H9B)
3.c Aromatic/amide H refined with riding coordinates:
 C15A(H15A), C15B(H15B), C15(H15), C21B(H21B), C22B(H22B), C23B(H23B),
 C5A(H5A), C4A(H4A), C23A(H23A), C4B(H4B), C22A(H22A), C7B(H7B), C21(H21),
 C7A(H7A), C21A(H21A), C23(H23), C4(H4), C6A(H6A), C22(H22), C5B(H5B), C5(H5),
 C6B(H6B), C6(H6), C7(H7)
3.d Fitted hexagon refined as free rotating group:
 C19B(C20B,C21B,C22B,C23B,C24B)
3.e Idealised Me refined as rotating group:
 C17(H17G,H17H,H17I), C17B(H17D,H17E,H17F), C34B(H34D,H34E,H34F), C18(H18G,
 H18H,H18I), C18B(H18D,H18E,H18F), C18A(H18A,H18B,H18C), C17A(H17A,H17B,H17C),
 C11B(H11D,H11E,H11F), C34A(H34A,H34B,H34C), C27A(H27A,H27B,H27C), C32B(H32D,
 H32E,H32F), C31A(H31A,H31B,H31C), C26A(H26A,H26B,H26C), C31B(H31D,H31E,H31F),
 C11(H11G,H11H,H11I), C32A(H32A,H32B,H32C), C11A(H11A,H11B,H11C), C32(H32G,H32H,
 H32I), C27B(H27D,H27E,H27F), C31(H31G,H31H,H31I), C27(H27G,H27H,H27I),
 C29A(H29A,H29B,H29C), C26(H26G,H26H,H26I), C30(H30G,H30H,H30I), C29B(H29D,H29E,
 H29F), C30A(H30A,H30B,H30C), C29(H29G,H29H,H29I), C30B(H30D,H30E,H30F),
 C34(H34G,H34H,H34I), C26B(H26D,H26E,H26F)
;
_olex2_submission_special_instructions 'No special instructions were received'

loop_
_space_group_symop_operation_xyz
'x, y, z'
'-x, -y, -z'

loop_
_atom_site_label
_atom_site_type_symbol
_atom_site_fract_x
_atom_site_fract_y
_atom_site_fract_z
_atom_site_U_iso_or_equiv
_atom_site_adp_type
_atom_site_occupancy
_atom_site_site_symmetry_order
_atom_site_calc_flag
_atom_site_refinement_flags_posn
_atom_site_refinement_flags_adp
_atom_site_refinement_flags_occupancy
_atom_site_disorder_assembly
_atom_site_disorder_group
Y1A Y 0.62504(3) 0.59000(3) 0.75740(3) 0.04331(16) Uani 1 1 d . . . . .
Y1B Y 0.79949(3) 0.23920(3) 0.82391(3) 0.04011(16) Uani 1 1 d . . . . .
Y1 Y 1.17080(4) 0.85706(3) 0.60446(3) 0.04701(17) Uani 1 1 d . . . . .
Si1B Si 1.05873(11) 0.34624(10) 0.84814(10) 0.0612(5) Uani 1 1 d . . . . .
Si1A Si 0.36769(11) 0.51714(10) 0.65641(10) 0.0669(5) Uani 1 1 d . . . . .
Si1 Si 0.97781(14) 0.83922(11) 0.46060(11) 0.0811(6) Uani 1 1 d . . . . .
O1B O 0.7226(2) 0.1726(2) 0.69748(17) 0.0478(10) Uani 1 1 d . . . . .
O1A O 0.6643(2) 0.5356(2) 0.8323(2) 0.0518(10) Uani 1 1 d . . . . .
O1 O 1.1369(3) 0.7226(2) 0.5477(2) 0.0634(11) Uani 1 1 d . . . . .
N2B N 0.7955(3) 0.1501(2) 0.8640(2) 0.0450(12) Uani 1 1 d . . . . .
N1B N 0.8180(3) 0.3115(2) 0.9514(2) 0.0389(11) Uani 1 1 d . . . . .
N3B N 0.5961(3) 0.2816(2) 0.7742(2) 0.0422(11) Uani 1 1 d . . . . .
N3A N 0.8071(3) 0.4974(2) 0.7260(2) 0.0440(11) Uani 1 1 d . . . . .
N2A N 0.6518(3) 0.7195(2) 0.8364(2) 0.0414(11) Uani 1 1 d . . . . .
N2 N 1.1782(3) 0.9017(2) 0.7301(2) 0.0427(11) Uani 1 1 d . . . . .
N1 N 1.2600(3) 0.9795(2) 0.6501(3) 0.0478(12) Uani 1 1 d . . . . .
N1A N 0.6437(3) 0.6396(3) 0.6768(2) 0.0438(11) Uani 1 1 d . . . . .
C1B C 0.6731(4) 0.3023(3) 0.8299(3) 0.0430(14) Uani 1 1 d . . . . .
N3 N 1.3249(4) 0.7574(3) 0.4964(3) 0.0581(13) Uani 1 1 d . . . . .
C2B C 0.6467(3) 0.3525(3) 0.8945(3) 0.0392(14) Uani 1 1 d . . . . .
C14B C 0.8332(4) 0.2976(3) 1.0073(3) 0.0482(15) Uani 1 1 d . . . . .
C15A C 0.6387(4) 0.7691(3) 0.7513(3) 0.0517(15) Uani 1 1 d . . . . .
H15A H 0.630413 0.811894 0.748533 0.062 Uiso 1 1 calc R U . . .
C16 C 1.2059(4) 0.9727(4) 0.7863(3) 0.0502(15) Uani 1 1 d . . . . .
C2A C 0.7930(4) 0.5422(3) 0.6472(3) 0.0426(14) Uani 1 1 d . . . . .
C9B C 0.5935(4) 0.2337(3) 0.6944(3) 0.0572(17) Uani 1 1 d . . . . .
H9BA H 0.568448 0.256940 0.667801 0.069 Uiso 1 1 calc R U . . .
H9BB H 0.550708 0.184723 0.678674 0.069 Uiso 1 1 calc R U . . .
C19 C 1.1459(4) 0.8398(3) 0.7460(3) 0.0462(15) Uani 1 1 d . . . . .
C20 C 1.2129(4) 0.8063(3) 0.7628(3) 0.0521(16) Uani 1 1 d . . . . .
C8B C 0.5243(4) 0.3164(3) 0.8021(3) 0.0442(15) Uani 1 1 d . . . . .
C24A C 0.7655(4) 0.7521(3) 0.9450(3) 0.0498(15) Uani 1 1 d . . . . .
C16B C 0.8107(4) 0.1552(3) 0.9313(4) 0.0524(16) Uani 1 1 d . . . . .
C8A C 0.8888(4) 0.4942(3) 0.6956(3) 0.0455(15) Uani 1 1 d . . . . .
C16A C 0.6494(4) 0.7768(3) 0.8224(3) 0.0511(15) Uani 1 1 d . . . . .
C14A C 0.6386(3) 0.7053(4) 0.6828(3) 0.0467(15) Uani 1 1 d . . . . .
C10B C 0.6892(4) 0.2220(3) 0.6743(3) 0.0551(16) Uani 1 1 d . . . . .
H10C H 0.685895 0.200539 0.621078 0.066 Uiso 1 1 calc R U . . .
H10D H 0.734565 0.270738 0.696958 0.066 Uiso 1 1 calc R U . . .
C3A C 0.8818(4) 0.5224(3) 0.6441(3) 0.0468(15) Uani 1 1 d . . . . .
C1A C 0.7463(4) 0.5281(3) 0.6982(3) 0.0444(14) Uani 1 1 d . . . . .
C15B C 0.8327(4) 0.2240(3) 0.9966(3) 0.0515(16) Uani 1 1 d . . . . .
H15B H 0.849521 0.221129 1.039254 0.062 Uiso 1 1 calc R U . . .
C13B C 0.8108(3) 0.3884(3) 0.9677(3) 0.0498(15) Uani 1 1 d . . . . .
H13C H 0.836711 0.399973 0.930631 0.060 Uiso 1 1 calc R U . . .
H13D H 0.848397 0.424762 1.015376 0.060 Uiso 1 1 calc R U . . .
C12A C 0.7548(4) 0.5709(3) 0.5981(3) 0.0523(15) Uani 1 1 d . . . . .
H12A H 0.758181 0.536441 0.547118 0.063 Uiso 1 1 calc R U . . .
H12B H 0.795003 0.619953 0.610628 0.063 Uiso 1 1 calc R U . . .
C14 C 1.2718(4) 1.0401(3) 0.7150(3) 0.0473(15) Uani 1 1 d . . . . .
C3B C 0.5542(4) 0.3609(3) 0.8788(3) 0.0437(14) Uani 1 1 d . . . . .
C15 C 1.2457(4) 1.0353(3) 0.7777(3) 0.0533(16) Uani 1 1 d . . . . .
H15 H 1.256843 1.081585 0.820578 0.064 Uiso 1 1 calc R U . . .
C19A C 0.6722(4) 0.7367(3) 0.9125(3) 0.0458(15) Uani 1 1 d . . . . .
C12B C 0.7081(4) 0.3965(3) 0.9689(3) 0.0543(16) Uani 1 1 d . . . . .
H12C H 0.680424 0.379713 1.002211 0.065 Uiso 1 1 calc R U . . .
H12D H 0.708285 0.449709 0.988426 0.065 Uiso 1 1 calc R U . . .
C2 C 1.3807(4) 0.8810(3) 0.5399(3) 0.0516(15) Uani 1 1 d . . . . .
C17 C 1.3155(4) 1.1193(3) 0.7274(3) 0.0658(18) Uani 1 1 d . . . . .
H17G H 1.272292 1.134533 0.703211 0.099 Uiso 1 1 calc R U . . .
H17H H 1.373744 1.119443 0.707234 0.099 Uiso 1 1 calc R U . . .
H17I H 1.328216 1.154131 0.779389 0.099 Uiso 1 1 calc R U . . .
C1 C 1.2994(4) 0.8284(3) 0.5328(3) 0.0494(15) Uani 1 1 d . . . . .
C19B C 0.7652(3) 0.07596(18) 0.80174(19) 0.0630(17) Uani 1 1 d G U . . .
C20B C 0.8289(3) 0.0450(2) 0.7551(3) 0.0747(19) Uani 1 1 d G U . . .
C21B C 0.7980(4) -0.0251(3) 0.6921(2) 0.099(2) Uani 1 1 d G U . . .
H21B H 0.840647 -0.045809 0.660930 0.119 Uiso 1 1 calc R U . . .
C22B C 0.7035(4) -0.06410(18) 0.6759(2) 0.111(3) Uani 1 1 d G U . . .
H22B H 0.682887 -0.110960 0.633745 0.134 Uiso 1 1 calc R U . . .
C23B C 0.6398(3) -0.0331(3) 0.7225(3) 0.100(2) Uani 1 1 d G U . . .
H23B H 0.576599 -0.059226 0.711611 0.121 Uiso 1 1 calc R U . . .
C24B C 0.6707(3) 0.0369(3) 0.7854(2) 0.082(2) Uani 1 1 d G U . . .
C3 C 1.4543(4) 0.8427(4) 0.5094(3) 0.0569(17) Uani 1 1 d . . . . .
C24 C 1.0487(4) 0.8103(3) 0.7398(3) 0.0520(15) Uani 1 1 d . . . . .
C5A C 1.0354(4) 0.5000(3) 0.6163(4) 0.0685(19) Uani 1 1 d . . . . .
H5A H 1.085339 0.502030 0.590157 0.082 Uiso 1 1 calc R U . . .
C4A C 0.9566(4) 0.5239(3) 0.6043(3) 0.0574(16) Uani 1 1 d . . . . .
H4A H 0.953328 0.541105 0.569734 0.069 Uiso 1 1 calc R U . . .
C23A C 0.7834(4) 0.7631(3) 1.0169(3) 0.0669(18) Uani 1 1 d . . . . .
H23A H 0.845602 0.773931 1.038915 0.080 Uiso 1 1 calc R U . . .
C9A C 0.7869(4) 0.4689(3) 0.7778(3) 0.0611(17) Uani 1 1 d . . . . .
H9AA H 0.828010 0.502731 0.824528 0.073 Uiso 1 1 calc R U . . .
H9AB H 0.801373 0.419615 0.759130 0.073 Uiso 1 1 calc R U . . .
C4B C 0.4915(4) 0.4044(3) 0.9210(3) 0.0582(17) Uani 1 1 d . . . . .
H4B H 0.507666 0.434619 0.971972 0.070 Uiso 1 1 calc R U . . .
C22A C 0.7110(5) 0.7583(3) 1.0555(3) 0.072(2) Uani 1 1 d . . . . .
H22A H 0.723962 0.765263 1.103181 0.087 Uiso 1 1 calc R U . . .
C33B C 0.9341(3) 0.3112(3) 0.8046(3) 0.0547(16) Uani 1 1 d . . . . .
H33C H 0.936682 0.282282 0.752264 0.066 Uiso 1 1 calc R U . . .
H33D H 0.914694 0.356268 0.810441 0.066 Uiso 1 1 calc R U . . .
C10 C 1.1591(5) 0.6866(3) 0.4731(3) 0.081(2) Uani 1 1 d . . . . .
H10E H 1.144155 0.714260 0.447863 0.098 Uiso 1 1 calc R U . . .
H10F H 1.119671 0.635403 0.446337 0.098 Uiso 1 1 calc R U . . .
C7B C 0.4386(4) 0.3136(3) 0.7663(3) 0.0618(17) Uani 1 1 d . . . . .
H7B H 0.420833 0.283522 0.715428 0.074 Uiso 1 1 calc R U . . .
C10A C 0.6852(4) 0.4618(3) 0.7909(3) 0.0584(17) Uani 1 1 d . . . . .
H10A H 0.643535 0.433698 0.743659 0.070 Uiso 1 1 calc R U . . .
H10B H 0.672978 0.433526 0.817931 0.070 Uiso 1 1 calc R U . . .
C8 C 1.4154(5) 0.7652(4) 0.4829(3) 0.0607(17) Uani 1 1 d . . . . .
C21 C 1.1808(5) 0.7420(4) 0.7704(3) 0.0681(19) Uani 1 1 d . . . . .
H21 H 1.224862 0.719556 0.781593 0.082 Uiso 1 1 calc R U . . .
C7A C 0.9676(4) 0.4691(3) 0.7069(3) 0.0607(17) Uani 1 1 d . . . . .
H7A H 0.971116 0.450266 0.740200 0.073 Uiso 1 1 calc R U . . .
C25A C 0.8493(4) 0.7569(4) 0.9035(3) 0.0636(18) Uani 1 1 d . . . . .
H25A H 0.824853 0.754906 0.857312 0.076 Uiso 1 1 calc R U . . .
C13A C 0.6529(4) 0.5785(3) 0.6043(3) 0.0548(16) Uani 1 1 d . . . . .
H13A H 0.629941 0.588761 0.565625 0.066 Uiso 1 1 calc R U . . .
H13B H 0.613468 0.530825 0.596505 0.066 Uiso 1 1 calc R U . . .
C13 C 1.2952(4) 0.9883(3) 0.5877(3) 0.0596(17) Uani 1 1 d . . . . .
H13E H 1.303835 1.040776 0.598710 0.072 Uiso 1 1 calc R U . . .
H13F H 1.248003 0.957572 0.543667 0.072 Uiso 1 1 calc R U . . .
C33A C 0.4751(3) 0.5052(3) 0.6971(3) 0.0597(17) Uani 1 1 d . . . . .
H33A H 0.489831 0.461381 0.657105 0.072 Uiso 1 1 calc R U . . .
H33B H 0.453271 0.488806 0.732205 0.072 Uiso 1 1 calc R U . . .
C33 C 1.0377(4) 0.8806(3) 0.5539(3) 0.0652(18) Uani 1 1 d . . . . .
H33E H 0.987998 0.873610 0.581535 0.078 Uiso 1 1 calc R U . . .
H33F H 1.054941 0.934545 0.570021 0.078 Uiso 1 1 calc R U . . .
C21A C 0.6200(5) 0.7434(3) 1.0240(3) 0.072(2) Uani 1 1 d . . . . .
H21A H 0.571299 0.740446 1.051002 0.087 Uiso 1 1 calc R U . . .
C23 C 1.0205(4) 0.7454(3) 0.7479(3) 0.0666(18) Uani 1 1 d . . . . .
H23 H 0.956208 0.725145 0.743764 0.080 Uiso 1 1 calc R U . . .
C12 C 1.3887(4) 0.9649(3) 0.5723(3) 0.0631(18) Uani 1 1 d . . . . .
H12E H 1.414922 0.981576 0.538460 0.076 Uiso 1 1 calc R U . . .
H12F H 1.432954 0.990906 0.618171 0.076 Uiso 1 1 calc R U . . .
C17B C 0.8554(4) 0.3604(3) 1.0876(3) 0.0737(19) Uani 1 1 d . . . . .
H17D H 0.857364 0.338311 1.119891 0.111 Uiso 1 1 calc R U . . .
H17E H 0.807097 0.388410 1.097909 0.111 Uiso 1 1 calc R U . . .
H17F H 0.915815 0.393800 1.095506 0.111 Uiso 1 1 calc R U . . .
C4 C 1.5473(5) 0.8666(4) 0.5004(3) 0.079(2) Uani 1 1 d . . . . .
H4 H 1.574204 0.917606 0.516943 0.095 Uiso 1 1 calc R U . . .
C6A C 1.0411(4) 0.4730(3) 0.6670(4) 0.076(2) Uani 1 1 d . . . . .
H6A H 1.094912 0.457222 0.674356 0.091 Uiso 1 1 calc R U . . .
C34B C 1.1295(4) 0.4210(3) 0.8290(3) 0.078(2) Uani 1 1 d . . . . .
H34D H 1.135314 0.399223 0.777484 0.117 Uiso 1 1 calc R U . . .
H34E H 1.191492 0.440487 0.858071 0.117 Uiso 1 1 calc R U . . .
H34F H 1.097820 0.461507 0.841709 0.117 Uiso 1 1 calc R U . . .
C9 C 1.2599(5) 0.6836(3) 0.4719(4) 0.086(2) Uani 1 1 d . . . . .
H9A H 1.277136 0.662858 0.503492 0.103 Uiso 1 1 calc R U . . .
H9B H 1.267579 0.649462 0.421974 0.103 Uiso 1 1 calc R U . . .
C25 C 0.9730(4) 0.8458(4) 0.7237(4) 0.074(2) Uani 1 1 d . . . . .
H25 H 1.004694 0.889005 0.717678 0.088 Uiso 1 1 calc R U . . .
C18 C 1.1951(4) 0.9870(3) 0.8647(3) 0.076(2) Uani 1 1 d . . . . .
H18G H 1.236135 0.962968 0.879620 0.114 Uiso 1 1 calc R U . . .
H18H H 1.130535 0.966577 0.866011 0.114 Uiso 1 1 calc R U . . .
H18I H 1.211929 1.040587 0.897787 0.114 Uiso 1 1 calc R U . . .
C18B C 0.8032(4) 0.0851(3) 0.9412(3) 0.078(2) Uani 1 1 d . . . . .
H18D H 0.737695 0.062701 0.937898 0.117 Uiso 1 1 calc R U . . .
H18E H 0.836730 0.099228 0.988808 0.117 Uiso 1 1 calc R U . . .
H18F H 0.830487 0.049265 0.903254 0.117 Uiso 1 1 calc R U . . .
C22 C 1.0865(5) 0.7110(3) 0.7619(3) 0.0704(19) Uani 1 1 d . . . . .
H22 H 1.066649 0.666869 0.765540 0.085 Uiso 1 1 calc R U . . .
C5B C 0.4075(4) 0.4008(4) 0.8850(4) 0.076(2) Uani 1 1 d . . . . .
H5B H 0.366549 0.428752 0.912456 0.091 Uiso 1 1 calc R U . . .
C28B C 0.9320(5) 0.0869(3) 0.7693(3) 0.074(2) Uani 1 1 d . . . . .
H28B H 0.933170 0.140030 0.784035 0.089 Uiso 1 1 calc R U . . .
C20A C 0.5973(4) 0.7323(3) 0.9527(3) 0.0625(17) Uani 1 1 d . . . . .
C18A C 0.6615(4) 0.8565(3) 0.8861(3) 0.078(2) Uani 1 1 d . . . . .
H18A H 0.660259 0.891208 0.866832 0.117 Uiso 1 1 calc R U . . .
H18B H 0.721101 0.871177 0.917196 0.117 Uiso 1 1 calc R U . . .
H18C H 0.610802 0.857321 0.914422 0.117 Uiso 1 1 calc R U . . .
C28 C 1.3189(4) 0.8373(4) 0.7712(4) 0.0734(19) Uani 1 1 d . . . . .
H28 H 1.328619 0.889433 0.779260 0.088 Uiso 1 1 calc R U . . .
C17A C 0.6319(4) 0.7186(3) 0.6153(3) 0.0736(19) Uani 1 1 d . . . . .
H17A H 0.574483 0.686415 0.582117 0.110 Uiso 1 1 calc R U . . .
H17B H 0.685450 0.707035 0.590479 0.110 Uiso 1 1 calc R U . . .
H17C H 0.631504 0.770640 0.631202 0.110 Uiso 1 1 calc R U . . .
C11B C 0.6890(4) 0.0944(3) 0.6427(3) 0.075(2) Uani 1 1 d . . . . .
H11D H 0.716109 0.063293 0.657894 0.113 Uiso 1 1 calc R U . . .
H11E H 0.707457 0.087621 0.596249 0.113 Uiso 1 1 calc R U . . .
H11F H 0.621153 0.080113 0.637206 0.113 Uiso 1 1 calc R U . . .
C5 C 1.5990(5) 0.8116(6) 0.4659(4) 0.099(3) Uani 1 1 d . . . . .
H5 H 1.660871 0.826385 0.459348 0.119 Uiso 1 1 calc R U . . .
C25B C 0.5983(4) 0.0709(4) 0.8333(4) 0.091(2) Uani 1 1 d . . . . .
H25B H 0.634587 0.110866 0.880948 0.109 Uiso 1 1 calc R U . . .
C6B C 0.3813(4) 0.3570(4) 0.8090(4) 0.077(2) Uani 1 1 d . . . . .
H6B H 0.324058 0.356947 0.786650 0.092 Uiso 1 1 calc R U . . .
C34A C 0.2836(4) 0.4255(3) 0.5909(3) 0.082(2) Uani 1 1 d . . . . .
H34A H 0.315991 0.395169 0.552747 0.123 Uiso 1 1 calc R U . . .
H34B H 0.231517 0.435251 0.569005 0.123 Uiso 1 1 calc R U . . .
H34C H 0.260181 0.398820 0.617109 0.123 Uiso 1 1 calc R U . . .
C27A C 0.8945(4) 0.6893(4) 0.8836(4) 0.092(2) Uani 1 1 d . . . . .
H27A H 0.922950 0.691906 0.928083 0.138 Uiso 1 1 calc R U . . .
H27B H 0.942153 0.690839 0.853380 0.138 Uiso 1 1 calc R U . . .
H27C H 0.846532 0.642957 0.856999 0.138 Uiso 1 1 calc R U . . .
C32B C 1.0676(4) 0.3883(4) 0.9510(3) 0.114(3) Uani 1 1 d . . . . .
H32D H 1.037890 0.430216 0.969460 0.170 Uiso 1 1 calc R U . . .
H32E H 1.133131 0.405636 0.972963 0.170 Uiso 1 1 calc R U . . .
H32F H 1.036226 0.350567 0.963235 0.170 Uiso 1 1 calc R U . . .
C6 C 1.5587(6) 0.7356(6) 0.4414(4) 0.100(3) Uani 1 1 d . . . . .
H6 H 1.594899 0.700506 0.419142 0.119 Uiso 1 1 calc R U . . .
C31A C 0.3991(4) 0.5699(3) 0.6023(4) 0.100(2) Uani 1 1 d . . . . .
H31A H 0.436656 0.620009 0.635077 0.150 Uiso 1 1 calc R U . . .
H31B H 0.342066 0.573225 0.579651 0.150 Uiso 1 1 calc R U . . .
H31C H 0.434666 0.543301 0.564704 0.150 Uiso 1 1 calc R U . . .
C28A C 0.4940(5) 0.7105(5) 0.9189(4) 0.099(3) Uani 1 1 d . . . . .
H28A H 0.492466 0.714221 0.873019 0.118 Uiso 1 1 calc R U . . .
C26A C 0.9249(4) 0.8307(4) 0.9473(4) 0.103(2) Uani 1 1 d . . . . .
H26A H 0.895138 0.872632 0.965441 0.154 Uiso 1 1 calc R U . . .
H26B H 0.968750 0.836191 0.915714 0.154 Uiso 1 1 calc R U . . .
H26C H 0.958242 0.829832 0.988173 0.154 Uiso 1 1 calc R U . . .
C31B C 1.1213(4) 0.2660(3) 0.8134(4) 0.106(3) Uani 1 1 d . . . . .
H31D H 1.093808 0.229405 0.828294 0.159 Uiso 1 1 calc R U . . .
H31E H 1.187416 0.285662 0.833935 0.159 Uiso 1 1 calc R U . . .
H31F H 1.114491 0.242328 0.760480 0.159 Uiso 1 1 calc R U . . .
C11 C 1.1051(6) 0.6692(3) 0.5729(4) 0.129(3) Uani 1 1 d . U . . .
H11G H 1.105620 0.695532 0.625361 0.193 Uiso 1 1 calc R U . . .
H11H H 1.146519 0.635261 0.561886 0.193 Uiso 1 1 calc R U . . .
H11I H 1.041813 0.640910 0.548539 0.193 Uiso 1 1 calc R U . . .
C32A C 0.3019(4) 0.5745(4) 0.7288(3) 0.105(3) Uani 1 1 d . . . . .
H32A H 0.284512 0.550341 0.758379 0.158 Uiso 1 1 calc R U . . .
H32B H 0.245721 0.578391 0.705587 0.158 Uiso 1 1 calc R U . . .
H32C H 0.341582 0.624239 0.759617 0.158 Uiso 1 1 calc R U . . .
C7 C 1.4671(5) 0.7101(4) 0.4488(3) 0.082(2) Uani 1 1 d . . . . .
H7 H 1.440768 0.658933 0.431956 0.099 Uiso 1 1 calc R U . . .
C11A C 0.6720(5) 0.5594(3) 0.9097(3) 0.088(2) Uani 1 1 d . . . . .
H11A H 0.667174 0.611080 0.935769 0.132 Uiso 1 1 calc R U . . .
H11B H 0.732195 0.555298 0.927003 0.132 Uiso 1 1 calc R U . . .
H11C H 0.621915 0.527729 0.918442 0.132 Uiso 1 1 calc R U . . .
C32 C 0.8908(4) 0.8895(4) 0.4451(4) 0.114(3) Uani 1 1 d . U . . .
H32G H 0.843419 0.892198 0.476522 0.171 Uiso 1 1 calc R U . . .
H32H H 0.860997 0.862337 0.394340 0.171 Uiso 1 1 calc R U . . .
H32I H 0.923352 0.939883 0.456454 0.171 Uiso 1 1 calc R U . . .
C27B C 0.5421(5) 0.1094(4) 0.8026(4) 0.115(3) Uani 1 1 d . U . . .
H27D H 0.584893 0.149498 0.799518 0.172 Uiso 1 1 calc R U . . .
H27E H 0.497659 0.129862 0.834711 0.172 Uiso 1 1 calc R U . . .
H27F H 0.508557 0.072901 0.754207 0.172 Uiso 1 1 calc R U . . .
C31 C 1.0731(5) 0.8425(5) 0.4013(4) 0.143(3) Uani 1 1 d . U . . .
H31G H 1.113953 0.892449 0.423904 0.214 Uiso 1 1 calc R U . . .
H31H H 1.043727 0.830032 0.353024 0.214 Uiso 1 1 calc R U . . .
H31I H 1.109642 0.806531 0.397120 0.214 Uiso 1 1 calc R U . . .
C27 C 0.9159(5) 0.8747(4) 0.7878(4) 0.124(3) Uani 1 1 d . U . . .
H27G H 0.877053 0.904694 0.780552 0.186 Uiso 1 1 calc R U . . .
H27H H 0.958666 0.905159 0.833602 0.186 Uiso 1 1 calc R U . . .
H27I H 0.876222 0.832361 0.789464 0.186 Uiso 1 1 calc R U . . .
C29A C 0.4491(5) 0.6269(5) 0.8974(4) 0.125(3) Uani 1 1 d . . . . .
H29A H 0.482286 0.594386 0.861776 0.188 Uiso 1 1 calc R U . . .
H29B H 0.383621 0.614061 0.876511 0.188 Uiso 1 1 calc R U . . .
H29C H 0.453540 0.620337 0.940685 0.188 Uiso 1 1 calc R U . . .
C26 C 0.9044(5) 0.7905(4) 0.6534(4) 0.129(3) Uani 1 1 d . U . . .
H26G H 0.861721 0.754534 0.662325 0.193 Uiso 1 1 calc R U . . .
H26H H 0.939242 0.764324 0.615051 0.193 Uiso 1 1 calc R U . . .
H26I H 0.868873 0.817773 0.638404 0.193 Uiso 1 1 calc R U . . .
C30 C 1.3574(4) 0.7919(4) 0.7004(4) 0.117(3) Uani 1 1 d . . . . .
H30G H 1.340461 0.739114 0.687007 0.175 Uiso 1 1 calc R U . . .
H30H H 1.425236 0.809032 0.708560 0.175 Uiso 1 1 calc R U . . .
H30I H 1.330764 0.799176 0.661267 0.175 Uiso 1 1 calc R U . . .
C29B C 0.9893(5) 0.0854(4) 0.8328(4) 0.112(3) Uani 1 1 d . . . . .
H29D H 0.969898 0.116709 0.878668 0.168 Uiso 1 1 calc R U . . .
H29E H 1.055553 0.104286 0.834576 0.168 Uiso 1 1 calc R U . . .
H29F H 0.978255 0.034322 0.824967 0.168 Uiso 1 1 calc R U . . .
C30A C 0.4344(5) 0.7613(5) 0.9665(5) 0.162(4) Uani 1 1 d . . . . .
H30A H 0.425575 0.752804 1.008170 0.243 Uiso 1 1 calc R U . . .
H30B H 0.373824 0.750107 0.938036 0.243 Uiso 1 1 calc R U . . .
H30C H 0.465982 0.813339 0.983585 0.243 Uiso 1 1 calc R U . . .
C29 C 1.3753(5) 0.8399(4) 0.8369(4) 0.129(3) Uani 1 1 d . . . . .
H29G H 1.352911 0.870602 0.881476 0.194 Uiso 1 1 calc R U . . .
H29H H 1.441278 0.861178 0.840254 0.194 Uiso 1 1 calc R U . . .
H29I H 1.367417 0.789415 0.830503 0.194 Uiso 1 1 calc R U . . .
C30B C 0.9850(6) 0.0581(4) 0.7036(4) 0.147(3) Uani 1 1 d . . . . .
H30D H 0.982325 0.005318 0.686269 0.221 Uiso 1 1 calc R U . . .
H30E H 1.049963 0.086195 0.718331 0.221 Uiso 1 1 calc R U . . .
H30F H 0.956053 0.064524 0.664592 0.221 Uiso 1 1 calc R U . . .
C34 C 0.9156(6) 0.7407(4) 0.4249(5) 0.188(4) Uani 1 1 d . U . . .
H34G H 0.958431 0.712891 0.431408 0.282 Uiso 1 1 calc R U . . .
H34H H 0.891979 0.719275 0.373276 0.282 Uiso 1 1 calc R U . . .
H34I H 0.863540 0.737842 0.451219 0.282 Uiso 1 1 calc R U . . .
C26B C 0.5292(6) 0.0162(5) 0.8505(6) 0.185(4) Uani 1 1 d . U . . .
H26D H 0.490539 -0.023460 0.805484 0.277 Uiso 1 1 calc R U . . .
H26E H 0.489367 0.043352 0.883703 0.277 Uiso 1 1 calc R U . . .
H26F H 0.564286 -0.005401 0.873127 0.277 Uiso 1 1 calc R U . . .

loop_
_atom_site_aniso_label
_atom_site_aniso_U_11
_atom_site_aniso_U_22
_atom_site_aniso_U_33
_atom_site_aniso_U_23
_atom_site_aniso_U_13
_atom_site_aniso_U_12
Y1A 0.0369(3) 0.0535(4) 0.0516(4) 0.0330(3) 0.0111(3) 0.0147(3)
Y1B 0.0376(3) 0.0437(4) 0.0380(3) 0.0170(3) 0.0039(3) 0.0146(3)
Y1 0.0469(4) 0.0406(4) 0.0471(4) 0.0167(3) 0.0085(3) 0.0069(3)
Si1B 0.0426(10) 0.0748(13) 0.0687(13) 0.0388(11) -0.0003(9) 0.0096(10)
Si1A 0.0436(10) 0.0567(12) 0.0798(14) 0.0175(11) 0.0000(10) 0.0084(9)
Si1 0.0792(14) 0.0770(15) 0.0733(14) 0.0252(12) -0.0099(12) 0.0218(12)
O1B 0.055(2) 0.045(2) 0.037(2) 0.012(2) -0.0034(19) 0.019(2)
O1A 0.062(3) 0.061(3) 0.050(3) 0.036(2) 0.017(2) 0.025(2)
O1 0.078(3) 0.041(2) 0.060(3) 0.017(2) 0.028(2) 0.004(2)
N2B 0.051(3) 0.043(3) 0.045(3) 0.023(3) 0.000(3) 0.016(2)
N1B 0.037(3) 0.042(3) 0.037(3) 0.015(2) 0.004(2) 0.016(2)
N3B 0.041(3) 0.047(3) 0.039(3) 0.018(3) 0.007(3) 0.015(2)
N3A 0.041(3) 0.054(3) 0.052(3) 0.034(3) 0.012(3) 0.019(2)
N2A 0.039(3) 0.059(3) 0.040(3) 0.032(3) 0.008(2) 0.021(2)
N2 0.042(3) 0.044(3) 0.047(3) 0.025(3) 0.012(2) 0.012(2)
N1 0.054(3) 0.041(3) 0.048(3) 0.020(3) 0.010(3) 0.013(2)
N1A 0.048(3) 0.048(3) 0.041(3) 0.025(3) 0.004(2) 0.013(2)
C1B 0.043(3) 0.052(4) 0.040(3) 0.024(3) 0.005(3) 0.016(3)
N3 0.059(4) 0.056(4) 0.064(4) 0.029(3) 0.024(3) 0.020(3)
C2B 0.035(3) 0.046(4) 0.041(4) 0.023(3) 0.005(3) 0.014(3)
C14B 0.046(4) 0.055(4) 0.043(4) 0.021(4) 0.006(3) 0.018(3)
C15A 0.060(4) 0.051(4) 0.059(4) 0.037(4) 0.004(3) 0.017(3)
C16 0.048(4) 0.058(4) 0.050(4) 0.027(4) 0.014(3) 0.018(3)
C2A 0.045(4) 0.040(4) 0.049(4) 0.026(3) 0.002(3) 0.010(3)
C9B 0.060(4) 0.067(4) 0.047(4) 0.024(4) -0.002(3) 0.031(4)
C19 0.052(4) 0.049(4) 0.044(4) 0.027(3) 0.010(3) 0.010(3)
C20 0.049(4) 0.054(4) 0.055(4) 0.028(4) 0.008(3) 0.013(4)
C8B 0.033(3) 0.049(4) 0.064(4) 0.035(4) 0.017(3) 0.014(3)
C24A 0.056(4) 0.053(4) 0.040(4) 0.023(3) 0.002(3) 0.013(3)
C16B 0.047(4) 0.051(4) 0.069(5) 0.037(4) 0.000(4) 0.014(3)
C8A 0.036(4) 0.045(4) 0.049(4) 0.019(3) 0.003(3) 0.006(3)
C16A 0.047(4) 0.058(4) 0.054(4) 0.029(4) 0.002(3) 0.019(3)
C14A 0.041(3) 0.059(4) 0.054(4) 0.040(4) -0.001(3) 0.011(3)
C10B 0.063(4) 0.060(4) 0.045(4) 0.025(3) 0.002(3) 0.022(3)
C3A 0.041(4) 0.037(4) 0.051(4) 0.015(3) 0.007(3) 0.001(3)
C1A 0.046(3) 0.050(4) 0.050(4) 0.031(3) 0.007(3) 0.018(3)
C15B 0.052(4) 0.065(4) 0.043(4) 0.027(4) 0.000(3) 0.022(3)
C13B 0.052(4) 0.053(4) 0.039(4) 0.016(3) 0.008(3) 0.016(3)
C12A 0.060(4) 0.056(4) 0.045(4) 0.024(3) 0.021(3) 0.019(3)
C14 0.041(3) 0.039(4) 0.054(4) 0.017(4) 0.005(3) 0.008(3)
C3B 0.045(4) 0.048(4) 0.050(4) 0.031(3) 0.017(3) 0.015(3)
C15 0.063(4) 0.035(4) 0.047(4) 0.008(3) 0.020(3) 0.007(3)
C19A 0.044(4) 0.056(4) 0.046(4) 0.028(3) 0.008(3) 0.019(3)
C12B 0.079(5) 0.049(4) 0.051(4) 0.028(3) 0.023(4) 0.035(4)
C2 0.054(4) 0.056(4) 0.044(4) 0.024(3) 0.015(3) 0.008(4)
C17 0.077(4) 0.040(4) 0.065(4) 0.018(3) 0.011(4) -0.001(3)
C1 0.059(4) 0.042(4) 0.047(4) 0.019(3) 0.017(3) 0.016(3)
C19B 0.078(4) 0.041(4) 0.065(4) 0.027(3) -0.022(3) 0.006(3)
C20B 0.112(5) 0.039(4) 0.058(4) 0.011(3) -0.016(4) 0.025(4)
C21B 0.152(6) 0.052(4) 0.074(4) 0.013(3) -0.029(4) 0.036(4)
C22B 0.172(6) 0.040(4) 0.091(5) 0.016(4) -0.051(5) 0.013(4)
C23B 0.126(5) 0.055(4) 0.101(5) 0.036(4) -0.041(4) -0.004(4)
C24B 0.097(5) 0.054(4) 0.088(5) 0.039(4) -0.028(4) 0.001(4)
C3 0.047(4) 0.080(5) 0.044(4) 0.030(4) 0.008(3) 0.012(4)
C24 0.053(4) 0.060(4) 0.059(4) 0.040(4) 0.017(3) 0.014(4)
C5A 0.043(4) 0.073(5) 0.086(5) 0.035(4) 0.022(4) 0.010(4)
C4A 0.049(4) 0.049(4) 0.067(4) 0.025(3) 0.011(4) 0.000(3)
C23A 0.062(4) 0.079(5) 0.054(5) 0.030(4) -0.004(4) 0.012(4)
C9A 0.065(4) 0.071(4) 0.075(5) 0.050(4) 0.026(4) 0.033(4)
C4B 0.055(4) 0.072(5) 0.060(4) 0.035(4) 0.025(4) 0.027(4)
C22A 0.094(6) 0.082(5) 0.040(4) 0.027(4) 0.001(4) 0.029(5)
C33B 0.047(4) 0.061(4) 0.055(4) 0.025(3) 0.012(3) 0.017(3)
C10 0.104(6) 0.042(4) 0.065(5) 0.005(4) 0.021(5) -0.008(4)
C7B 0.043(4) 0.075(5) 0.070(5) 0.033(4) 0.015(4) 0.024(4)
C10A 0.073(5) 0.053(4) 0.071(4) 0.044(4) 0.023(4) 0.021(4)
C8 0.066(5) 0.080(6) 0.052(4) 0.037(4) 0.016(4) 0.035(5)
C21 0.071(5) 0.069(5) 0.087(5) 0.051(4) 0.015(4) 0.026(4)
C7A 0.048(4) 0.068(4) 0.065(4) 0.029(4) 0.006(4) 0.018(4)
C25A 0.046(4) 0.088(5) 0.062(4) 0.046(4) -0.001(4) -0.001(4)
C13A 0.065(4) 0.058(4) 0.051(4) 0.034(4) 0.003(3) 0.016(3)
C13 0.080(5) 0.041(4) 0.055(4) 0.023(3) 0.012(4) 0.008(3)
C33A 0.056(4) 0.049(4) 0.080(4) 0.035(4) 0.014(3) 0.014(3)
C33 0.056(4) 0.082(5) 0.065(4) 0.041(4) 0.014(3) 0.015(4)
C21A 0.084(5) 0.104(6) 0.055(5) 0.047(4) 0.033(4) 0.051(5)
C23 0.062(4) 0.071(5) 0.074(5) 0.047(4) 0.011(4) 0.000(4)
C12 0.075(5) 0.055(4) 0.053(4) 0.024(4) 0.023(4) 0.001(4)
C17B 0.099(5) 0.082(5) 0.041(4) 0.024(4) 0.002(4) 0.037(4)
C4 0.057(5) 0.109(6) 0.054(4) 0.030(4) 0.007(4) 0.003(5)
C6A 0.042(4) 0.077(5) 0.099(6) 0.034(5) 0.004(4) 0.015(4)
C34B 0.046(4) 0.081(5) 0.099(5) 0.041(4) 0.003(4) 0.003(4)
C9 0.104(6) 0.057(5) 0.086(5) 0.022(4) 0.048(5) 0.018(5)
C25 0.056(4) 0.101(6) 0.107(6) 0.082(5) 0.023(4) 0.021(4)
C18 0.103(5) 0.072(5) 0.049(4) 0.025(4) 0.023(4) 0.018(4)
C18B 0.092(5) 0.069(5) 0.085(5) 0.049(4) -0.005(4) 0.019(4)
C22 0.089(5) 0.062(5) 0.078(5) 0.046(4) 0.028(4) 0.020(5)
C5B 0.050(5) 0.105(6) 0.089(6) 0.049(5) 0.031(4) 0.040(4)
C28B 0.098(5) 0.063(5) 0.062(5) 0.019(4) 0.025(4) 0.048(4)
C20A 0.053(4) 0.093(5) 0.049(4) 0.037(4) 0.010(4) 0.026(4)
C18A 0.117(6) 0.056(4) 0.065(4) 0.027(4) 0.008(4) 0.034(4)
C28 0.059(5) 0.073(5) 0.098(6) 0.050(5) 0.002(4) 0.015(4)
C17A 0.104(5) 0.077(5) 0.065(4) 0.052(4) 0.012(4) 0.031(4)
C11B 0.101(5) 0.054(4) 0.055(4) 0.015(4) -0.010(4) 0.018(4)
C5 0.048(5) 0.178(9) 0.068(6) 0.052(7) 0.013(4) 0.034(6)
C25B 0.060(5) 0.105(6) 0.124(7) 0.087(5) -0.025(4) -0.023(4)
C6B 0.043(4) 0.104(6) 0.094(6) 0.050(5) 0.013(4) 0.036(4)
C34A 0.065(4) 0.073(5) 0.084(5) 0.023(4) 0.003(4) 0.004(4)
C27A 0.075(5) 0.120(6) 0.104(6) 0.064(5) 0.033(4) 0.039(5)
C32B 0.066(5) 0.182(8) 0.079(5) 0.066(6) -0.016(4) -0.005(5)
C6 0.094(7) 0.158(9) 0.071(6) 0.058(7) 0.022(5) 0.073(7)
C31A 0.085(5) 0.090(5) 0.121(6) 0.058(5) -0.024(5) 0.002(4)
C28A 0.065(5) 0.185(9) 0.085(6) 0.092(6) 0.023(5) 0.039(6)
C26A 0.080(5) 0.108(6) 0.110(6) 0.059(5) -0.011(5) -0.013(5)
C31B 0.056(4) 0.095(6) 0.187(8) 0.080(6) 0.004(5) 0.029(4)
C11 0.212(9) 0.059(5) 0.101(6) 0.040(5) 0.052(6) -0.010(5)
C32A 0.075(5) 0.104(6) 0.095(6) 0.002(5) -0.009(4) 0.055(5)
C7 0.091(6) 0.118(7) 0.077(5) 0.065(5) 0.035(5) 0.054(6)
C11A 0.142(7) 0.081(5) 0.063(5) 0.048(4) 0.021(5) 0.037(5)
C32 0.082(5) 0.145(7) 0.130(6) 0.073(6) 0.013(5) 0.043(5)
C27B 0.091(5) 0.129(6) 0.140(7) 0.081(6) -0.014(5) 0.022(5)
C31 0.147(7) 0.213(9) 0.085(6) 0.065(6) 0.051(5) 0.090(7)
C27 0.103(6) 0.165(7) 0.198(8) 0.143(7) 0.085(6) 0.074(5)
C29A 0.070(5) 0.204(10) 0.097(6) 0.078(7) 0.019(5) 0.003(6)
C26 0.090(6) 0.137(7) 0.175(8) 0.106(7) -0.039(6) -0.007(5)
C30 0.068(5) 0.133(7) 0.164(8) 0.077(7) 0.037(5) 0.037(5)
C29B 0.096(6) 0.132(7) 0.111(6) 0.063(6) -0.009(5) 0.024(5)
C30A 0.106(6) 0.308(13) 0.180(9) 0.163(9) 0.096(7) 0.145(8)
C29 0.086(6) 0.151(8) 0.161(8) 0.100(7) -0.035(6) -0.006(5)
C30B 0.181(9) 0.154(8) 0.103(7) 0.040(6) 0.070(7) 0.077(7)
C34 0.194(9) 0.102(7) 0.209(9) 0.053(7) -0.082(7) -0.014(6)
C26B 0.135(7) 0.167(8) 0.310(12) 0.176(9) 0.040(8) -0.002(6)

loop_
_atom_type_symbol
_atom_type_description
_atom_type_scat_dispersion_real
_atom_type_scat_dispersion_imag
_atom_type_scat_source
C C 0.0033 0.0016 'International Tables Vol C Tables 4.2.6.8 and 6.1.1.4'
H H 0.0000 0.0000 'International Tables Vol C Tables 4.2.6.8 and 6.1.1.4'
N N 0.0061 0.0033 'International Tables Vol C Tables 4.2.6.8 and 6.1.1.4'
O O 0.0106 0.0060 'International Tables Vol C Tables 4.2.6.8 and 6.1.1.4'
Si Si 0.0817 0.0704 'International Tables Vol C Tables 4.2.6.8 and 6.1.1.4'
Y Y -2.7962 3.5667 'International Tables Vol C Tables 4.2.6.8 and 6.1.1.4'

loop_
_geom_angle_atom_site_label_1
_geom_angle_atom_site_label_2
_geom_angle_atom_site_label_3
_geom_angle
_geom_angle_site_symmetry_1
_geom_angle_site_symmetry_3
_geom_angle_publ_flag
O1A Y1A C1A 77.89(15) . . ?
N2A Y1A O1A 106.03(14) . . ?
N2A Y1A C1A 123.87(15) . . ?
N2A Y1A C33A 126.01(15) . . ?
N1A Y1A O1A 158.61(13) . . ?
N1A Y1A N2A 77.73(15) . . ?
N1A Y1A C1A 82.61(17) . . ?
N1A Y1A C33A 97.12(16) . . ?
C33A Y1A O1A 97.26(15) . . ?
C33A Y1A C1A 108.17(17) . . ?
O1B Y1B C1B 78.45(15) . . ?
N2B Y1B O1B 106.99(14) . . ?
N2B Y1B N1B 77.12(15) . . ?
N2B Y1B C1B 123.29(16) . . ?
N2B Y1B C33B 128.15(16) . . ?
N1B Y1B O1B 158.66(12) . . ?
N1B Y1B C1B 81.92(16) . . ?
N1B Y1B C33B 97.37(16) . . ?
C33B Y1B O1B 96.09(15) . . ?
C33B Y1B C1B 106.28(17) . . ?
O1 Y1 C1 77.69(16) . . ?
O1 Y1 C33 103.21(17) . . ?
N2 Y1 O1 107.40(15) . . ?
N2 Y1 N1 78.52(16) . . ?
N2 Y1 C1 127.15(16) . . ?
N2 Y1 C33 111.60(16) . . ?
N1 Y1 O1 158.06(14) . . ?
N1 Y1 C1 82.01(17) . . ?
N1 Y1 C33 93.65(17) . . ?
C33 Y1 C1 118.30(18) . . ?
C33B Si1B C34B 114.6(2) . . ?
C33B Si1B C32B 110.4(3) . . ?
C33B Si1B C31B 110.2(3) . . ?
C34B Si1B C31B 105.8(3) . . ?
C32B Si1B C34B 106.9(3) . . ?
C32B Si1B C31B 108.7(3) . . ?
C33A Si1A C34A 113.4(3) . . ?
C33A Si1A C31A 111.0(3) . . ?
C33A Si1A C32A 111.8(3) . . ?
C34A Si1A C31A 106.3(3) . . ?
C32A Si1A C34A 108.1(3) . . ?
C32A Si1A C31A 105.9(3) . . ?
C33 Si1 C32 115.6(3) . . ?
C33 Si1 C31 106.7(3) . . ?
C33 Si1 C34 112.6(4) . . ?
C32 Si1 C31 106.6(3) . . ?
C34 Si1 C32 107.1(4) . . ?
C34 Si1 C31 107.8(4) . . ?
C10B O1B Y1B 112.3(3) . . ?
C11B O1B Y1B 135.5(3) . . ?
C11B O1B C10B 111.4(4) . . ?
C10A O1A Y1A 113.7(3) . . ?
C11A O1A Y1A 134.1(3) . . ?
C11A O1A C10A 112.2(4) . . ?
C10 O1 Y1 114.2(3) . . ?
C11 O1 Y1 133.6(4) . . ?
C11 O1 C10 112.0(4) . . ?
C16B N2B Y1B 133.2(4) . . ?
C16B N2B C19B 117.8(4) . . ?
C19B N2B Y1B 108.9(3) . . ?
C14B N1B Y1B 134.0(4) . . ?
C14B N1B C13B 118.6(4) . . ?
C13B N1B Y1B 107.4(3) . . ?
C1B N3B C9B 125.5(4) . . ?
C8B N3B C1B 112.1(4) . . ?
C8B N3B C9B 122.3(4) . . ?
C8A N3A C1A 111.8(4) . . ?
C8A N3A C9A 122.2(5) . . ?
C1A N3A C9A 125.9(4) . . ?
C16A N2A Y1A 131.0(4) . . ?
C16A N2A C19A 117.9(5) . . ?
C19A N2A Y1A 111.1(3) . . ?
C16 N2 Y1 130.4(4) . . ?
C16 N2 C19 119.1(4) . . ?
C19 N2 Y1 110.5(3) . . ?
C14 N1 Y1 132.1(4) . . ?
C14 N1 C13 118.9(5) . . ?
C13 N1 Y1 108.3(3) . . ?
C14A N1A Y1A 132.4(4) . . ?
C14A N1A C13A 119.0(5) . . ?
C13A N1A Y1A 108.2(3) . . ?
N3B C1B Y1B 128.0(4) . . ?
C2B C1B Y1B 125.1(4) . . ?
C2B C1B N3B 104.7(4) . . ?
C1 N3 C9 124.6(5) . . ?
C8 N3 C1 112.4(5) . . ?
C8 N3 C9 122.9(6) . . ?
C1B C2B C3B 109.7(5) . . ?
C1B C2B C12B 125.8(5) . . ?
C3B C2B C12B 124.4(5) . . ?
N1B C14B C15B 122.3(5) . . ?
N1B C14B C17B 122.2(5) . . ?
C15B C14B C17B 115.5(5) . . ?
C16A C15A H15A 115.5 . . ?
C16A C15A C14A 129.1(5) . . ?
C14A C15A H15A 115.5 . . ?
N2 C16 C15 123.7(5) . . ?
N2 C16 C18 119.3(5) . . ?
C15 C16 C18 117.0(5) . . ?
C3A C2A C12A 123.4(5) . . ?
C1A C2A C3A 110.6(5) . . ?
C1A C2A C12A 125.9(5) . . ?
N3B C9B H9BA 109.0 . . ?
N3B C9B H9BB 109.0 . . ?
N3B C9B C10B 113.0(4) . . ?
H9BA C9B H9BB 107.8 . . ?
C10B C9B H9BA 109.0 . . ?
C10B C9B H9BB 109.0 . . ?
C20 C19 N2 119.1(5) . . ?
C24 C19 N2 120.4(5) . . ?
C24 C19 C20 120.3(5) . . ?
C19 C20 C28 121.9(5) . . ?
C21 C20 C19 118.7(5) . . ?
C21 C20 C28 119.4(6) . . ?
N3B C8B C3B 106.2(5) . . ?
N3B C8B C7B 130.4(6) . . ?
C7B C8B C3B 123.4(5) . . ?
C19A C24A C23A 119.4(5) . . ?
C19A C24A C25A 121.6(5) . . ?
C23A C24A C25A 119.0(5) . . ?
N2B C16B C15B 123.2(5) . . ?
N2B C16B C18B 121.6(5) . . ?
C15B C16B C18B 115.2(5) . . ?
N3A C8A C3A 106.8(5) . . ?
N3A C8A C7A 131.5(6) . . ?
C7A C8A C3A 121.7(5) . . ?
N2A C16A C15A 123.8(5) . . ?
N2A C16A C18A 119.8(5) . . ?
C15A C16A C18A 116.4(5) . . ?
N1A C14A C15A 122.9(5) . . ?
N1A C14A C17A 122.0(5) . . ?
C15A C14A C17A 115.1(5) . . ?
O1B C10B C9B 112.8(4) . . ?
O1B C10B H10C 109.0 . . ?
O1B C10B H10D 109.0 . . ?
C9B C10B H10C 109.0 . . ?
C9B C10B H10D 109.0 . . ?
H10C C10B H10D 107.8 . . ?
C2A C3A C8A 105.9(5) . . ?
C4A C3A C2A 135.9(6) . . ?
C4A C3A C8A 118.2(5) . . ?
N3A C1A Y1A 127.1(4) . . ?
C2A C1A Y1A 123.9(4) . . ?
C2A C1A N3A 104.8(4) . . ?
C14B C15B H15B 115.4 . . ?
C16B C15B C14B 129.3(5) . . ?
C16B C15B H15B 115.4 . . ?
N1B C13B H13C 109.2 . . ?
N1B C13B H13D 109.2 . . ?
N1B C13B C12B 112.2(4) . . ?
H13C C13B H13D 107.9 . . ?
C12B C13B H13C 109.2 . . ?
C12B C13B H13D 109.2 . . ?
C2A C12A H12A 108.8 . . ?
C2A C12A H12B 108.8 . . ?
C2A C12A C13A 113.9(4) . . ?
H12A C12A H12B 107.7 . . ?
C13A C12A H12A 108.8 . . ?
C13A C12A H12B 108.8 . . ?
N1 C14 C15 121.9(5) . . ?
N1 C14 C17 122.4(5) . . ?
C15 C14 C17 115.7(5) . . ?
C2B C3B C4B 135.5(6) . . ?
C8B C3B C2B 107.3(5) . . ?
C8B C3B C4B 117.1(5) . . ?
C16 C15 C14 130.7(5) . . ?
C16 C15 H15 114.7 . . ?
C14 C15 H15 114.7 . . ?
C24A C19A N2A 120.1(5) . . ?
C24A C19A C20A 119.5(5) . . ?
C20A C19A N2A 120.1(5) . . ?
C2B C12B C13B 114.0(4) . . ?
C2B C12B H12C 108.8 . . ?
C2B C12B H12D 108.8 . . ?
C13B C12B H12C 108.8 . . ?
C13B C12B H12D 108.8 . . ?
H12C C12B H12D 107.7 . . ?
C1 C2 C3 109.7(5) . . ?
C1 C2 C12 124.7(5) . . ?
C3 C2 C12 125.6(6) . . ?
C14 C17 H17G 109.5 . . ?
C14 C17 H17H 109.5 . . ?
C14 C17 H17I 109.5 . . ?
H17G C17 H17H 109.5 . . ?
H17G C17 H17I 109.5 . . ?
H17H C17 H17I 109.5 . . ?
N3 C1 Y1 127.6(4) . . ?
C2 C1 Y1 125.2(4) . . ?
C2 C1 N3 104.0(5) . . ?
C20B C19B N2B 120.0(4) . . ?
C20B C19B C24B 120.0 . . ?
C24B C19B N2B 119.8(4) . . ?
C19B C20B C21B 120.0 . . ?
C19B C20B C28B 121.7(4) . . ?
C21B C20B C28B 118.2(4) . . ?
C20B C21B H21B 120.0 . . ?
C22B C21B C20B 120.0 . . ?
C22B C21B H21B 120.0 . . ?
C21B C22B H22B 120.0 . . ?
C21B C22B C23B 120.0 . . ?
C23B C22B H22B 120.0 . . ?
C22B C23B H23B 120.0 . . ?
C22B C23B C24B 120.0 . . ?
C24B C23B H23B 120.0 . . ?
C19B C24B C25B 121.3(4) . . ?
C23B C24B C19B 120.0 . . ?
C23B C24B C25B 118.6(4) . . ?
C8 C3 C2 106.4(6) . . ?
C4 C3 C2 134.2(7) . . ?
C4 C3 C8 119.4(6) . . ?
C19 C24 C25 122.5(5) . . ?
C23 C24 C19 118.5(5) . . ?
C23 C24 C25 119.0(6) . . ?
C4A C5A H5A 119.6 . . ?
C4A C5A C6A 120.8(6) . . ?
C6A C5A H5A 119.6 . . ?
C3A C4A H4A 119.9 . . ?
C5A C4A C3A 120.2(6) . . ?
C5A C4A H4A 119.9 . . ?
C24A C23A H23A 119.5 . . ?
C22A C23A C24A 121.0(6) . . ?
C22A C23A H23A 119.5 . . ?
N3A C9A H9AA 108.9 . . ?
N3A C9A H9AB 108.9 . . ?
N3A C9A C10A 113.3(4) . . ?
H9AA C9A H9AB 107.7 . . ?
C10A C9A H9AA 108.9 . . ?
C10A C9A H9AB 108.9 . . ?
C3B C4B H4B 120.6 . . ?
C5B C4B C3B 118.8(6) . . ?
C5B C4B H4B 120.6 . . ?
C23A C22A H22A 120.1 . . ?
C21A C22A C23A 119.9(6) . . ?
C21A C22A H22A 120.1 . . ?
Y1B C33B H33C 104.1 . . ?
Y1B C33B H33D 104.1 . . ?
Si1B C33B Y1B 132.5(3) . . ?
Si1B C33B H33C 104.1 . . ?
Si1B C33B H33D 104.1 . . ?
H33C C33B H33D 105.5 . . ?
O1 C10 H10E 109.1 . . ?
O1 C10 H10F 109.1 . . ?
O1 C10 C9 112.5(5) . . ?
H10E C10 H10F 107.8 . . ?
C9 C10 H10E 109.1 . . ?
C9 C10 H10F 109.1 . . ?
C8B C7B H7B 121.3 . . ?
C6B C7B C8B 117.4(6) . . ?
C6B C7B H7B 121.3 . . ?
O1A C10A C9A 111.6(4) . . ?
O1A C10A H10A 109.3 . . ?
O1A C10A H10B 109.3 . . ?
C9A C10A H10A 109.3 . . ?
C9A C10A H10B 109.3 . . ?
H10A C10A H10B 108.0 . . ?
N3 C8 C3 107.5(6) . . ?
N3 C8 C7 130.1(7) . . ?
C3 C8 C7 122.4(7) . . ?
C20 C21 H21 119.1 . . ?
C22 C21 C20 121.7(6) . . ?
C22 C21 H21 119.1 . . ?
C8A C7A H7A 120.9 . . ?
C8A C7A C6A 118.1(6) . . ?
C6A C7A H7A 120.9 . . ?
C24A C25A H25A 107.8 . . ?
C27A C25A C24A 111.2(5) . . ?
C27A C25A H25A 107.8 . . ?
C26A C25A C24A 112.3(5) . . ?
C26A C25A H25A 107.8 . . ?
C26A C25A C27A 109.7(5) . . ?
N1A C13A C12A 112.6(4) . . ?
N1A C13A H13A 109.1 . . ?
N1A C13A H13B 109.1 . . ?
C12A C13A H13A 109.1 . . ?
C12A C13A H13B 109.1 . . ?
H13A C13A H13B 107.8 . . ?
N1 C13 H13E 109.1 . . ?
N1 C13 H13F 109.1 . . ?
N1 C13 C12 112.3(5) . . ?
H13E C13 H13F 107.9 . . ?
C12 C13 H13E 109.1 . . ?
C12 C13 H13F 109.1 . . ?
Y1A C33A H33A 104.4 . . ?
Y1A C33A H33B 104.4 . . ?
Si1A C33A Y1A 131.5(3) . . ?
Si1A C33A H33A 104.4 . . ?
Si1A C33A H33B 104.4 . . ?
H33A C33A H33B 105.6 . . ?
Y1 C33 H33E 104.4 . . ?
Y1 C33 H33F 104.4 . . ?
Si1 C33 Y1 131.5(3) . . ?
Si1 C33 H33E 104.4 . . ?
Si1 C33 H33F 104.4 . . ?
H33E C33 H33F 105.6 . . ?
C22A C21A H21A 119.0 . . ?
C22A C21A C20A 122.0(6) . . ?
C20A C21A H21A 119.0 . . ?
C24 C23 H23 119.4 . . ?
C22 C23 C24 121.1(6) . . ?
C22 C23 H23 119.4 . . ?
C2 C12 C13 114.4(5) . . ?
C2 C12 H12E 108.7 . . ?
C2 C12 H12F 108.7 . . ?
C13 C12 H12E 108.7 . . ?
C13 C12 H12F 108.7 . . ?
H12E C12 H12F 107.6 . . ?
C14B C17B H17D 109.5 . . ?
C14B C17B H17E 109.5 . . ?
C14B C17B H17F 109.5 . . ?
H17D C17B H17E 109.5 . . ?
H17D C17B H17F 109.5 . . ?
H17E C17B H17F 109.5 . . ?
C3 C4 H4 120.8 . . ?
C3 C4 C5 118.4(7) . . ?
C5 C4 H4 120.8 . . ?
C5A C6A H6A 119.5 . . ?
C7A C6A C5A 121.1(6) . . ?
C7A C6A H6A 119.5 . . ?
Si1B C34B H34D 109.5 . . ?
Si1B C34B H34E 109.5 . . ?
Si1B C34B H34F 109.5 . . ?
H34D C34B H34E 109.5 . . ?
H34D C34B H34F 109.5 . . ?
H34E C34B H34F 109.5 . . ?
N3 C9 C10 113.7(5) . . ?
N3 C9 H9A 108.8 . . ?
N3 C9 H9B 108.8 . . ?
C10 C9 H9A 108.8 . . ?
C10 C9 H9B 108.8 . . ?
H9A C9 H9B 107.7 . . ?
C24 C25 H25 108.3 . . ?
C24 C25 C27 111.2(5) . . ?
C27 C25 H25 108.3 . . ?
C26 C25 C24 112.2(6) . . ?
C26 C25 H25 108.3 . . ?
C26 C25 C27 108.5(6) . . ?
C16 C18 H18G 109.5 . . ?
C16 C18 H18H 109.5 . . ?
C16 C18 H18I 109.5 . . ?
H18G C18 H18H 109.5 . . ?
H18G C18 H18I 109.5 . . ?
H18H C18 H18I 109.5 . . ?
C16B C18B H18D 109.5 . . ?
C16B C18B H18E 109.5 . . ?
C16B C18B H18F 109.5 . . ?
H18D C18B H18E 109.5 . . ?
H18D C18B H18F 109.5 . . ?
H18E C18B H18F 109.5 . . ?
C21 C22 C23 119.6(6) . . ?
C21 C22 H22 120.2 . . ?
C23 C22 H22 120.2 . . ?
C4B C5B H5B 118.8 . . ?
C4B C5B C6B 122.3(6) . . ?
C6B C5B H5B 118.8 . . ?
C20B C28B H28B 107.5 . . ?
C20B C28B C29B 111.7(5) . . ?
C20B C28B C30B 115.4(6) . . ?
C29B C28B H28B 107.5 . . ?
C30B C28B H28B 107.5 . . ?
C30B C28B C29B 106.9(5) . . ?
C19A C20A C28A 122.3(5) . . ?
C21A C20A C19A 118.2(5) . . ?
C21A C20A C28A 119.4(6) . . ?
C16A C18A H18A 109.5 . . ?
C16A C18A H18B 109.5 . . ?
C16A C18A H18C 109.5 . . ?
H18A C18A H18B 109.5 . . ?
H18A C18A H18C 109.5 . . ?
H18B C18A H18C 109.5 . . ?
C20 C28 H28 107.5 . . ?
C20 C28 C30 110.9(5) . . ?
C20 C28 C29 113.2(6) . . ?
C30 C28 H28 107.5 . . ?
C29 C28 H28 107.5 . . ?
C29 C28 C30 109.9(6) . . ?
C14A C17A H17A 109.5 . . ?
C14A C17A H17B 109.5 . . ?
C14A C17A H17C 109.5 . . ?
H17A C17A H17B 109.5 . . ?
H17A C17A H17C 109.5 . . ?
H17B C17A H17C 109.5 . . ?
O1B C11B H11D 109.5 . . ?
O1B C11B H11E 109.5 . . ?
O1B C11B H11F 109.5 . . ?
H11D C11B H11E 109.5 . . ?
H11D C11B H11F 109.5 . . ?
H11E C11B H11F 109.5 . . ?
C4 C5 H5 119.7 . . ?
C6 C5 C4 120.7(8) . . ?
C6 C5 H5 119.7 . . ?
C24B C25B H25B 106.3 . . ?
C24B C25B C27B 112.7(5) . . ?
C24B C25B C26B 115.4(6) . . ?
C27B C25B H25B 106.3 . . ?
C27B C25B C26B 109.2(6) . . ?
C26B C25B H25B 106.3 . . ?
C7B C6B C5B 121.0(6) . . ?
C7B C6B H6B 119.5 . . ?
C5B C6B H6B 119.5 . . ?
Si1A C34A H34A 109.5 . . ?
Si1A C34A H34B 109.5 . . ?
Si1A C34A H34C 109.5 . . ?
H34A C34A H34B 109.5 . . ?
H34A C34A H34C 109.5 . . ?
H34B C34A H34C 109.5 . . ?
C25A C27A H27A 109.5 . . ?
C25A C27A H27B 109.5 . . ?
C25A C27A H27C 109.5 . . ?
H27A C27A H27B 109.5 . . ?
H27A C27A H27C 109.5 . . ?
H27B C27A H27C 109.5 . . ?
Si1B C32B H32D 109.5 . . ?
Si1B C32B H32E 109.5 . . ?
Si1B C32B H32F 109.5 . . ?
H32D C32B H32E 109.5 . . ?
H32D C32B H32F 109.5 . . ?
H32E C32B H32F 109.5 . . ?
C5 C6 H6 118.8 . . ?
C7 C6 C5 122.4(8) . . ?
C7 C6 H6 118.8 . . ?
Si1A C31A H31A 109.5 . . ?
Si1A C31A H31B 109.5 . . ?
Si1A C31A H31C 109.5 . . ?
H31A C31A H31B 109.5 . . ?
H31A C31A H31C 109.5 . . ?
H31B C31A H31C 109.5 . . ?
C20A C28A H28A 107.2 . . ?
C20A C28A C29A 110.4(6) . . ?
C29A C28A H28A 107.2 . . ?
C30A C28A C20A 114.5(7) . . ?
C30A C28A H28A 107.2 . . ?
C30A C28A C29A 110.1(6) . . ?
C25A C26A H26A 109.5 . . ?
C25A C26A H26B 109.5 . . ?
C25A C26A H26C 109.5 . . ?
H26A C26A H26B 109.5 . . ?
H26A C26A H26C 109.5 . . ?
H26B C26A H26C 109.5 . . ?
Si1B C31B H31D 109.5 . . ?
Si1B C31B H31E 109.5 . . ?
Si1B C31B H31F 109.5 . . ?
H31D C31B H31E 109.5 . . ?
H31D C31B H31F 109.5 . . ?
H31E C31B H31F 109.5 . . ?
O1 C11 H11G 109.5 . . ?
O1 C11 H11H 109.5 . . ?
O1 C11 H11I 109.5 . . ?
H11G C11 H11H 109.5 . . ?
H11G C11 H11I 109.5 . . ?
H11H C11 H11I 109.5 . . ?
Si1A C32A H32A 109.5 . . ?
Si1A C32A H32B 109.5 . . ?
Si1A C32A H32C 109.5 . . ?
H32A C32A H32B 109.5 . . ?
H32A C32A H32C 109.5 . . ?
H32B C32A H32C 109.5 . . ?
C8 C7 H7 121.6 . . ?
C6 C7 C8 116.8(7) . . ?
C6 C7 H7 121.6 . . ?
O1A C11A H11A 109.5 . . ?
O1A C11A H11B 109.5 . . ?
O1A C11A H11C 109.5 . . ?
H11A C11A H11B 109.5 . . ?
H11A C11A H11C 109.5 . . ?
H11B C11A H11C 109.5 . . ?
Si1 C32 H32G 109.5 . . ?
Si1 C32 H32H 109.5 . . ?
Si1 C32 H32I 109.5 . . ?
H32G C32 H32H 109.5 . . ?
H32G C32 H32I 109.5 . . ?
H32H C32 H32I 109.5 . . ?
C25B C27B H27D 109.5 . . ?
C25B C27B H27E 109.5 . . ?
C25B C27B H27F 109.5 . . ?
H27D C27B H27E 109.5 . . ?
H27D C27B H27F 109.5 . . ?
H27E C27B H27F 109.5 . . ?
Si1 C31 H31G 109.5 . . ?
Si1 C31 H31H 109.5 . . ?
Si1 C31 H31I 109.5 . . ?
H31G C31 H31H 109.5 . . ?
H31G C31 H31I 109.5 . . ?
H31H C31 H31I 109.5 . . ?
C25 C27 H27G 109.5 . . ?
C25 C27 H27H 109.5 . . ?
C25 C27 H27I 109.5 . . ?
H27G C27 H27H 109.5 . . ?
H27G C27 H27I 109.5 . . ?
H27H C27 H27I 109.5 . . ?
C28A C29A H29A 109.5 . . ?
C28A C29A H29B 109.5 . . ?
C28A C29A H29C 109.5 . . ?
H29A C29A H29B 109.5 . . ?
H29A C29A H29C 109.5 . . ?
H29B C29A H29C 109.5 . . ?
C25 C26 H26G 109.5 . . ?
C25 C26 H26H 109.5 . . ?
C25 C26 H26I 109.5 . . ?
H26G C26 H26H 109.5 . . ?
H26G C26 H26I 109.5 . . ?
H26H C26 H26I 109.5 . . ?
C28 C30 H30G 109.5 . . ?
C28 C30 H30H 109.5 . . ?
C28 C30 H30I 109.5 . . ?
H30G C30 H30H 109.5 . . ?
H30G C30 H30I 109.5 . . ?
H30H C30 H30I 109.5 . . ?
C28B C29B H29D 109.5 . . ?
C28B C29B H29E 109.5 . . ?
C28B C29B H29F 109.5 . . ?
H29D C29B H29E 109.5 . . ?
H29D C29B H29F 109.5 . . ?
H29E C29B H29F 109.5 . . ?
C28A C30A H30A 109.5 . . ?
C28A C30A H30B 109.5 . . ?
C28A C30A H30C 109.5 . . ?
H30A C30A H30B 109.5 . . ?
H30A C30A H30C 109.5 . . ?
H30B C30A H30C 109.5 . . ?
C28 C29 H29G 109.5 . . ?
C28 C29 H29H 109.5 . . ?
C28 C29 H29I 109.5 . . ?
H29G C29 H29H 109.5 . . ?
H29G C29 H29I 109.5 . . ?
H29H C29 H29I 109.5 . . ?
C28B C30B H30D 109.5 . . ?
C28B C30B H30E 109.5 . . ?
C28B C30B H30F 109.5 . . ?
H30D C30B H30E 109.5 . . ?
H30D C30B H30F 109.5 . . ?
H30E C30B H30F 109.5 . . ?
Si1 C34 H34G 109.5 . . ?
Si1 C34 H34H 109.5 . . ?
Si1 C34 H34I 109.5 . . ?
H34G C34 H34H 109.5 . . ?
H34G C34 H34I 109.5 . . ?
H34H C34 H34I 109.5 . . ?
C25B C26B H26D 109.5 . . ?
C25B C26B H26E 109.5 . . ?
C25B C26B H26F 109.5 . . ?
H26D C26B H26E 109.5 . . ?
H26D C26B H26F 109.5 . . ?
H26E C26B H26F 109.5 . . ?

loop_
_geom_bond_atom_site_label_1
_geom_bond_atom_site_label_2
_geom_bond_distance
_geom_bond_site_symmetry_2
_geom_bond_publ_flag
Y1A O1A 2.378(3) . ?
Y1A N2A 2.325(4) . ?
Y1A N1A 2.308(4) . ?
Y1A C1A 2.415(5) . ?
Y1A C33A 2.374(5) . ?
Y1B O1B 2.403(3) . ?
Y1B N2B 2.311(4) . ?
Y1B N1B 2.319(4) . ?
Y1B C1B 2.412(5) . ?
Y1B C33B 2.382(5) . ?
Y1 O1 2.376(4) . ?
Y1 N2 2.304(4) . ?
Y1 N1 2.308(4) . ?
Y1 C1 2.431(5) . ?
Y1 C33 2.381(5) . ?
Si1B C33B 1.834(5) . ?
Si1B C34B 1.883(5) . ?
Si1B C32B 1.872(6) . ?
Si1B C31B 1.891(6) . ?
Si1A C33A 1.842(5) . ?
Si1A C34A 1.867(5) . ?
Si1A C31A 1.890(6) . ?
Si1A C32A 1.863(6) . ?
Si1 C33 1.798(5) . ?
Si1 C32 1.873(6) . ?
Si1 C31 1.902(7) . ?
Si1 C34 1.818(7) . ?
O1B C10B 1.443(5) . ?
O1B C11B 1.437(5) . ?
O1A C10A 1.454(5) . ?
O1A C11A 1.430(6) . ?
O1 C10 1.452(6) . ?
O1 C11 1.422(6) . ?
N2B C16B 1.344(6) . ?
N2B C19B 1.431(5) . ?
N1B C14B 1.324(6) . ?
N1B C13B 1.474(6) . ?
N3B C1B 1.413(6) . ?
N3B C9B 1.473(6) . ?
N3B C8B 1.374(6) . ?
N3A C8A 1.367(6) . ?
N3A C1A 1.409(6) . ?
N3A C9A 1.448(6) . ?
N2A C16A 1.333(6) . ?
N2A C19A 1.441(6) . ?
N2 C16 1.342(6) . ?
N2 C19 1.449(6) . ?
N1 C14 1.316(6) . ?
N1 C13 1.479(6) . ?
N1A C14A 1.308(6) . ?
N1A C13A 1.478(6) . ?
C1B C2B 1.384(6) . ?
N3 C1 1.427(6) . ?
N3 C8 1.353(7) . ?
N3 C9 1.462(7) . ?
C2B C3B 1.427(6) . ?
C2B C12B 1.502(6) . ?
C14B C15B 1.414(7) . ?
C14B C17B 1.528(7) . ?
C15A H15A 0.9300 . ?
C15A C16A 1.396(7) . ?
C15A C14A 1.416(7) . ?
C16 C15 1.392(7) . ?
C16 C18 1.525(7) . ?
C2A C3A 1.419(7) . ?
C2A C1A 1.383(6) . ?
C2A C12A 1.512(6) . ?
C9B H9BA 0.9700 . ?
C9B H9BB 0.9700 . ?
C9B C10B 1.502(6) . ?
C19 C20 1.403(7) . ?
C19 C24 1.402(7) . ?
C20 C21 1.390(7) . ?
C20 C28 1.519(7) . ?
C8B C3B 1.407(7) . ?
C8B C7B 1.395(7) . ?
C24A C19A 1.393(7) . ?
C24A C23A 1.394(7) . ?
C24A C25A 1.535(7) . ?
C16B C15B 1.395(7) . ?
C16B C18B 1.521(7) . ?
C8A C3A 1.427(7) . ?
C8A C7A 1.390(7) . ?
C16A C18A 1.522(7) . ?
C14A C17A 1.534(6) . ?
C10B H10C 0.9700 . ?
C10B H10D 0.9700 . ?
C3A C4A 1.398(7) . ?
C15B H15B 0.9300 . ?
C13B H13C 0.9700 . ?
C13B H13D 0.9700 . ?
C13B C12B 1.532(6) . ?
C12A H12A 0.9700 . ?
C12A H12B 0.9700 . ?
C12A C13A 1.522(6) . ?
C14 C15 1.402(7) . ?
C14 C17 1.520(7) . ?
C3B C4B 1.432(6) . ?
C15 H15 0.9300 . ?
C19A C20A 1.414(7) . ?
C12B H12C 0.9700 . ?
C12B H12D 0.9700 . ?
C2 C1 1.390(7) . ?
C2 C3 1.445(7) . ?
C2 C12 1.504(7) . ?
C17 H17G 0.9600 . ?
C17 H17H 0.9600 . ?
C17 H17I 0.9600 . ?
C19B C20B 1.3900 . ?
C19B C24B 1.3900 . ?
C20B C21B 1.3900 . ?
C20B C28B 1.520(7) . ?
C21B H21B 0.9300 . ?
C21B C22B 1.3900 . ?
C22B H22B 0.9300 . ?
C22B C23B 1.3900 . ?
C23B H23B 0.9300 . ?
C23B C24B 1.3900 . ?
C24B C25B 1.520(7) . ?
C3 C8 1.402(7) . ?
C3 C4 1.398(7) . ?
C24 C23 1.399(7) . ?
C24 C25 1.526(7) . ?
C5A H5A 0.9300 . ?
C5A C4A 1.378(7) . ?
C5A C6A 1.393(8) . ?
C4A H4A 0.9300 . ?
C23A H23A 0.9300 . ?
C23A C22A 1.364(7) . ?
C9A H9AA 0.9700 . ?
C9A H9AB 0.9700 . ?
C9A C10A 1.507(6) . ?
C4B H4B 0.9300 . ?
C4B C5B 1.368(7) . ?
C22A H22A 0.9300 . ?
C22A C21A 1.358(7) . ?
C33B H33C 0.9700 . ?
C33B H33D 0.9700 . ?
C10 H10E 0.9700 . ?
C10 H10F 0.9700 . ?
C10 C9 1.478(8) . ?
C7B H7B 0.9300 . ?
C7B C6B 1.375(7) . ?
C10A H10A 0.9700 . ?
C10A H10B 0.9700 . ?
C8 C7 1.404(8) . ?
C21 H21 0.9300 . ?
C21 C22 1.364(7) . ?
C7A H7A 0.9300 . ?
C7A C6A 1.391(7) . ?
C25A H25A 0.9800 . ?
C25A C27A 1.533(7) . ?
C25A C26A 1.526(7) . ?
C13A H13A 0.9700 . ?
C13A H13B 0.9700 . ?
C13 H13E 0.9700 . ?
C13 H13F 0.9700 . ?
C13 C12 1.524(7) . ?
C33A H33A 0.9700 . ?
C33A H33B 0.9700 . ?
C33 H33E 0.9700 . ?
C33 H33F 0.9700 . ?
C21A H21A 0.9300 . ?
C21A C20A 1.392(7) . ?
C23 H23 0.9300 . ?
C23 C22 1.383(7) . ?
C12 H12E 0.9700 . ?
C12 H12F 0.9700 . ?
C17B H17D 0.9600 . ?
C17B H17E 0.9600 . ?
C17B H17F 0.9600 . ?
C4 H4 0.9300 . ?
C4 C5 1.404(9) . ?
C6A H6A 0.9300 . ?
C34B H34D 0.9600 . ?
C34B H34E 0.9600 . ?
C34B H34F 0.9600 . ?
C9 H9A 0.9700 . ?
C9 H9B 0.9700 . ?
C25 H25 0.9800 . ?
C25 C27 1.537(8) . ?
C25 C26 1.516(8) . ?
C18 H18G 0.9600 . ?
C18 H18H 0.9600 . ?
C18 H18I 0.9600 . ?
C18B H18D 0.9600 . ?
C18B H18E 0.9600 . ?
C18B H18F 0.9600 . ?
C22 H22 0.9300 . ?
C5B H5B 0.9300 . ?
C5B C6B 1.389(8) . ?
C28B H28B 0.9800 . ?
C28B C29B 1.529(7) . ?
C28B C30B 1.522(7) . ?
C20A C28A 1.516(8) . ?
C18A H18A 0.9600 . ?
C18A H18B 0.9600 . ?
C18A H18C 0.9600 . ?
C28 H28 0.9800 . ?
C28 C30 1.529(8) . ?
C28 C29 1.521(8) . ?
C17A H17A 0.9600 . ?
C17A H17B 0.9600 . ?
C17A H17C 0.9600 . ?
C11B H11D 0.9600 . ?
C11B H11E 0.9600 . ?
C11B H11F 0.9600 . ?
C5 H5 0.9300 . ?
C5 C6 1.385(9) . ?
C25B H25B 0.9800 . ?
C25B C27B 1.527(7) . ?
C25B C26B 1.534(8) . ?
C6B H6B 0.9300 . ?
C34A H34A 0.9600 . ?
C34A H34B 0.9600 . ?
C34A H34C 0.9600 . ?
C27A H27A 0.9600 . ?
C27A H27B 0.9600 . ?
C27A H27C 0.9600 . ?
C32B H32D 0.9600 . ?
C32B H32E 0.9600 . ?
C32B H32F 0.9600 . ?
C6 H6 0.9300 . ?
C6 C7 1.378(9) . ?
C31A H31A 0.9600 . ?
C31A H31B 0.9600 . ?
C31A H31C 0.9600 . ?
C28A H28A 0.9800 . ?
C28A C29A 1.550(9) . ?
C28A C30A 1.510(8) . ?
C26A H26A 0.9600 . ?
C26A H26B 0.9600 . ?
C26A H26C 0.9600 . ?
C31B H31D 0.9600 . ?
C31B H31E 0.9600 . ?
C31B H31F 0.9600 . ?
C11 H11G 0.9600 . ?
C11 H11H 0.9600 . ?
C11 H11I 0.9600 . ?
C32A H32A 0.9600 . ?
C32A H32B 0.9600 . ?
C32A H32C 0.9600 . ?
C7 H7 0.9300 . ?
C11A H11A 0.9600 . ?
C11A H11B 0.9600 . ?
C11A H11C 0.9600 . ?
C32 H32G 0.9600 . ?
C32 H32H 0.9600 . ?
C32 H32I 0.9600 . ?
C27B H27D 0.9600 . ?
C27B H27E 0.9600 . ?
C27B H27F 0.9600 . ?
C31 H31G 0.9600 . ?
C31 H31H 0.9600 . ?
C31 H31I 0.9600 . ?
C27 H27G 0.9600 . ?
C27 H27H 0.9600 . ?
C27 H27I 0.9600 . ?
C29A H29A 0.9600 . ?
C29A H29B 0.9600 . ?
C29A H29C 0.9600 . ?
C26 H26G 0.9600 . ?
C26 H26H 0.9600 . ?
C26 H26I 0.9600 . ?
C30 H30G 0.9600 . ?
C30 H30H 0.9600 . ?
C30 H30I 0.9600 . ?
C29B H29D 0.9600 . ?
C29B H29E 0.9600 . ?
C29B H29F 0.9600 . ?
C30A H30A 0.9600 . ?
C30A H30B 0.9600 . ?
C30A H30C 0.9600 . ?
C29 H29G 0.9600 . ?
C29 H29H 0.9600 . ?
C29 H29I 0.9600 . ?
C30B H30D 0.9600 . ?
C30B H30E 0.9600 . ?
C30B H30F 0.9600 . ?
C34 H34G 0.9600 . ?
C34 H34H 0.9600 . ?
C34 H34I 0.9600 . ?
C26B H26D 0.9600 . ?
C26B H26E 0.9600 . ?
C26B H26F 0.9600 . ?

loop_
_geom_torsion_atom_site_label_1
_geom_torsion_atom_site_label_2
_geom_torsion_atom_site_label_3
_geom_torsion_atom_site_label_4
_geom_torsion
_geom_torsion_site_symmetry_1
_geom_torsion_site_symmetry_2
_geom_torsion_site_symmetry_3
_geom_torsion_site_symmetry_4
_geom_torsion_publ_flag
Y1A O1A C10A C9A 84.0(5) . . . . ?
Y1A N2A C16A C15A -7.2(8) . . . . ?
Y1A N2A C16A C18A 174.6(4) . . . . ?
Y1A N2A C19A C24A 90.0(5) . . . . ?
Y1A N2A C19A C20A -85.1(5) . . . . ?
Y1A N1A C14A C15A 13.9(8) . . . . ?
Y1A N1A C14A C17A -166.0(4) . . . . ?
Y1A N1A C13A C12A -86.7(4) . . . . ?
Y1B O1B C10B C9B -84.4(4) . . . . ?
Y1B N2B C16B C15B 1.3(8) . . . . ?
Y1B N2B C16B C18B -179.8(4) . . . . ?
Y1B N2B C19B C20B 78.9(3) . . . . ?
Y1B N2B C19B C24B -97.3(3) . . . . ?
Y1B N1B C14B C15B -6.2(8) . . . . ?
Y1B N1B C14B C17B 171.8(4) . . . . ?
Y1B N1B C13B C12B 88.0(4) . . . . ?
Y1B C1B C2B C3B -162.6(3) . . . . ?
Y1B C1B C2B C12B 21.8(7) . . . . ?
Y1 O1 C10 C9 84.1(6) . . . . ?
Y1 N2 C16 C15 -6.3(8) . . . . ?
Y1 N2 C16 C18 174.5(3) . . . . ?
Y1 N2 C19 C20 94.5(5) . . . . ?
Y1 N2 C19 C24 -81.1(5) . . . . ?
Y1 N1 C14 C15 15.7(8) . . . . ?
Y1 N1 C14 C17 -165.1(4) . . . . ?
Y1 N1 C13 C12 -87.2(4) . . . . ?
O1 C10 C9 N3 -71.3(7) . . . . ?
N2B C16B C15B C14B 7.8(9) . . . . ?
N2B C19B C20B C21B -176.1(4) . . . . ?
N2B C19B C20B C28B 1.7(5) . . . . ?
N2B C19B C24B C23B 176.2(4) . . . . ?
N2B C19B C24B C25B -1.0(5) . . . . ?
N1B C14B C15B C16B -5.3(9) . . . . ?
N1B C13B C12B C2B -68.7(6) . . . . ?
N3B C1B C2B C3B 1.6(6) . . . . ?
N3B C1B C2B C12B -174.1(5) . . . . ?
N3B C9B C10B O1B 71.9(6) . . . . ?
N3B C8B C3B C2B 1.5(6) . . . . ?
N3B C8B C3B C4B 178.9(4) . . . . ?
N3B C8B C7B C6B -177.9(5) . . . . ?
N3A C8A C3A C2A 0.5(6) . . . . ?
N3A C8A C3A C4A -179.1(5) . . . . ?
N3A C8A C7A C6A 180.0(5) . . . . ?
N3A C9A C10A O1A -70.0(6) . . . . ?
N2A C19A C20A C21A 174.9(5) . . . . ?
N2A C19A C20A C28A -0.7(9) . . . . ?
N2 C16 C15 C14 -5.1(10) . . . . ?
N2 C19 C20 C21 -173.3(5) . . . . ?
N2 C19 C20 C28 5.3(8) . . . . ?
N2 C19 C24 C23 173.2(5) . . . . ?
N2 C19 C24 C25 -6.1(8) . . . . ?
N1 C14 C15 C16 0.4(10) . . . . ?
N1 C13 C12 C2 70.3(6) . . . . ?
C1B N3B C9B C10B -13.2(7) . . . . ?
C1B N3B C8B C3B -0.6(6) . . . . ?
C1B N3B C8B C7B 177.6(5) . . . . ?
C1B C2B C3B C8B -2.0(6) . . . . ?
C1B C2B C3B C4B -178.7(6) . . . . ?
C1B C2B C12B C13B 6.3(8) . . . . ?
N3 C8 C7 C6 178.6(6) . . . . ?
C2B C3B C4B C5B 176.1(6) . . . . ?
C14B N1B C13B C12B -92.4(5) . . . . ?
C16 N2 C19 C20 -85.9(6) . . . . ?
C16 N2 C19 C24 98.5(6) . . . . ?
C2A C3A C4A C5A 179.4(6) . . . . ?
C2A C12A C13A N1A 68.3(6) . . . . ?
C9B N3B C1B Y1B -21.8(7) . . . . ?
C9B N3B C1B C2B 174.7(5) . . . . ?
C9B N3B C8B C3B -176.1(4) . . . . ?
C9B N3B C8B C7B 2.1(9) . . . . ?
C19 N2 C16 C15 174.2(5) . . . . ?
C19 N2 C16 C18 -5.0(7) . . . . ?
C19 C20 C21 C22 0.0(9) . . . . ?
C19 C20 C28 C30 -98.9(7) . . . . ?
C19 C20 C28 C29 137.0(6) . . . . ?
C19 C24 C23 C22 0.2(9) . . . . ?
C19 C24 C25 C27 -117.3(6) . . . . ?
C19 C24 C25 C26 121.0(6) . . . . ?
C20 C19 C24 C23 -2.4(8) . . . . ?
C20 C19 C24 C25 178.3(5) . . . . ?
C20 C21 C22 C23 -2.3(10) . . . . ?
C8B N3B C1B Y1B 162.9(3) . . . . ?
C8B N3B C1B C2B -0.6(6) . . . . ?
C8B N3B C9B C10B 161.7(5) . . . . ?
C8B C3B C4B C5B -0.3(8) . . . . ?
C8B C7B C6B C5B -1.0(9) . . . . ?
C24A C19A C20A C21A -0.2(9) . . . . ?
C24A C19A C20A C28A -175.8(6) . . . . ?
C24A C23A C22A C21A -0.7(10) . . . . ?
C16B N2B C19B C20B -104.3(4) . . . . ?
C16B N2B C19B C24B 79.5(5) . . . . ?
C8A N3A C1A Y1A -155.8(4) . . . . ?
C8A N3A C1A C2A 1.5(6) . . . . ?
C8A N3A C9A C10A -166.9(5) . . . . ?
C8A C3A C4A C5A -1.2(8) . . . . ?
C8A C7A C6A C5A -1.0(9) . . . . ?
C16A N2A C19A C24A -91.2(6) . . . . ?
C16A N2A C19A C20A 93.7(6) . . . . ?
C16A C15A C14A N1A 4.2(9) . . . . ?
C16A C15A C14A C17A -175.9(5) . . . . ?
C14A N1A C13A C12A 99.3(5) . . . . ?
C14A C15A C16A N2A -7.5(9) . . . . ?
C14A C15A C16A C18A 170.8(5) . . . . ?
C3A C2A C1A Y1A 157.1(3) . . . . ?
C3A C2A C1A N3A -1.2(6) . . . . ?
C3A C2A C12A C13A 172.3(5) . . . . ?
C3A C8A C7A C6A 0.8(8) . . . . ?
C1A N3A C8A C3A -1.3(6) . . . . ?
C1A N3A C8A C7A 179.5(5) . . . . ?
C1A N3A C9A C10A 10.2(7) . . . . ?
C1A C2A C3A C8A 0.4(6) . . . . ?
C1A C2A C3A C4A 179.9(6) . . . . ?
C1A C2A C12A C13A -4.4(7) . . . . ?
C13B N1B C14B C15B 174.3(5) . . . . ?
C13B N1B C14B C17B -7.7(7) . . . . ?
C12A C2A C3A C8A -176.7(4) . . . . ?
C12A C2A C3A C4A 2.7(10) . . . . ?
C12A C2A C1A Y1A -25.8(7) . . . . ?
C12A C2A C1A N3A 175.9(4) . . . . ?
C14 N1 C13 C12 101.7(5) . . . . ?
C3B C2B C12B C13B -168.7(5) . . . . ?
C3B C8B C7B C6B 0.1(9) . . . . ?
C3B C4B C5B C6B -0.6(10) . . . . ?
C19A N2A C16A C15A 174.2(5) . . . . ?
C19A N2A C16A C18A -4.0(7) . . . . ?
C19A C24A C23A C22A 0.7(9) . . . . ?
C19A C24A C25A C27A -109.8(6) . . . . ?
C19A C24A C25A C26A 126.8(6) . . . . ?
C19A C20A C28A C29A 102.0(7) . . . . ?
C19A C20A C28A C30A -133.1(7) . . . . ?
C12B C2B C3B C8B 173.7(5) . . . . ?
C12B C2B C3B C4B -3.0(9) . . . . ?
C2 C3 C8 N3 0.1(6) . . . . ?
C2 C3 C8 C7 179.6(5) . . . . ?
C2 C3 C4 C5 -178.5(6) . . . . ?
C17 C14 C15 C16 -178.9(5) . . . . ?
C1 N3 C8 C3 -0.6(7) . . . . ?
C1 N3 C8 C7 179.9(6) . . . . ?
C1 N3 C9 C10 12.6(9) . . . . ?
C1 C2 C3 C8 0.5(6) . . . . ?
C1 C2 C3 C4 178.3(6) . . . . ?
C1 C2 C12 C13 -8.2(8) . . . . ?
C19B N2B C16B C15B -174.6(5) . . . . ?
C19B N2B C16B C18B 4.4(7) . . . . ?
C19B C20B C21B C22B 0.0 . . . . ?
C19B C20B C28B C29B 75.1(5) . . . . ?
C19B C20B C28B C30B -162.5(5) . . . . ?
C19B C24B C25B C27B 96.7(5) . . . . ?
C19B C24B C25B C26B -136.9(5) . . . . ?
C20B C19B C24B C23B 0.0 . . . . ?
C20B C19B C24B C25B -177.1(4) . . . . ?
C20B C21B C22B C23B 0.0 . . . . ?
C21B C20B C28B C29B -107.0(5) . . . . ?
C21B C20B C28B C30B 15.3(7) . . . . ?
C21B C22B C23B C24B 0.0 . . . . ?
C22B C23B C24B C19B 0.0 . . . . ?
C22B C23B C24B C25B 177.2(4) . . . . ?
C23B C24B C25B C27B -80.4(5) . . . . ?
C23B C24B C25B C26B 45.9(7) . . . . ?
C24B C19B C20B C21B 0.0 . . . . ?
C24B C19B C20B C28B 177.8(4) . . . . ?
C3 C2 C1 Y1 160.0(4) . . . . ?
C3 C2 C1 N3 -0.8(6) . . . . ?
C3 C2 C12 C13 169.5(5) . . . . ?
C3 C8 C7 C6 -0.8(9) . . . . ?
C3 C4 C5 C6 -0.1(10) . . . . ?
C24 C19 C20 C21 2.3(8) . . . . ?
C24 C19 C20 C28 -179.0(5) . . . . ?
C24 C23 C22 C21 2.2(10) . . . . ?
C4A C5A C6A C7A 0.1(9) . . . . ?
C23A C24A C19A N2A -175.3(5) . . . . ?
C23A C24A C19A C20A -0.2(8) . . . . ?
C23A C24A C25A C27A 69.8(7) . . . . ?
C23A C24A C25A C26A -53.5(7) . . . . ?
C23A C22A C21A C20A 0.3(10) . . . . ?
C9A N3A C8A C3A 176.2(4) . . . . ?
C9A N3A C8A C7A -3.1(9) . . . . ?
C9A N3A C1A Y1A 26.8(7) . . . . ?
C9A N3A C1A C2A -175.8(5) . . . . ?
C4B C5B C6B C7B 1.3(11) . . . . ?
C22A C21A C20A C19A 0.2(10) . . . . ?
C22A C21A C20A C28A 175.9(7) . . . . ?
C7B C8B C3B C2B -176.9(5) . . . . ?
C7B C8B C3B C4B 0.5(8) . . . . ?
C8 N3 C1 Y1 -159.3(4) . . . . ?
C8 N3 C1 C2 0.9(6) . . . . ?
C8 N3 C9 C10 -163.5(5) . . . . ?
C8 C3 C4 C5 -0.9(9) . . . . ?
C21 C20 C28 C30 79.7(7) . . . . ?
C21 C20 C28 C29 -44.4(8) . . . . ?
C7A C8A C3A C2A 179.8(5) . . . . ?
C7A C8A C3A C4A 0.3(8) . . . . ?
C25A C24A C19A N2A 4.4(8) . . . . ?
C25A C24A C19A C20A 179.5(5) . . . . ?
C25A C24A C23A C22A -179.0(6) . . . . ?
C13A N1A C14A C15A -173.9(5) . . . . ?
C13A N1A C14A C17A 6.3(7) . . . . ?
C13 N1 C14 C15 -175.8(5) . . . . ?
C13 N1 C14 C17 3.3(8) . . . . ?
C21A C20A C28A C29A -73.5(8) . . . . ?
C21A C20A C28A C30A 51.4(9) . . . . ?
C23 C24 C25 C27 63.5(8) . . . . ?
C23 C24 C25 C26 -58.2(7) . . . . ?
C12 C2 C1 Y1 -22.0(8) . . . . ?
C12 C2 C1 N3 177.2(5) . . . . ?
C12 C2 C3 C8 -177.5(5) . . . . ?
C12 C2 C3 C4 0.3(10) . . . . ?
C17B C14B C15B C16B 176.5(5) . . . . ?
C4 C3 C8 N3 -178.1(5) . . . . ?
C4 C3 C8 C7 1.4(9) . . . . ?
C4 C5 C6 C7 0.7(12) . . . . ?
C6A C5A C4A C3A 1.0(9) . . . . ?
C34B Si1B C33B Y1B -165.2(3) . . . . ?
C9 N3 C1 Y1 24.2(8) . . . . ?
C9 N3 C1 C2 -175.6(5) . . . . ?
C9 N3 C8 C3 175.9(5) . . . . ?
C9 N3 C8 C7 -3.5(10) . . . . ?
C25 C24 C23 C22 179.5(6) . . . . ?
C18 C16 C15 C14 174.2(5) . . . . ?
C18B C16B C15B C14B -171.2(5) . . . . ?
C28B C20B C21B C22B -177.9(4) . . . . ?
C28 C20 C21 C22 -178.6(6) . . . . ?
C11B O1B C10B C9B 87.0(5) . . . . ?
C5 C6 C7 C8 -0.2(11) . . . . ?
C34A Si1A C33A Y1A 162.0(3) . . . . ?
C32B Si1B C33B Y1B -44.5(5) . . . . ?
C31A Si1A C33A Y1A 42.5(4) . . . . ?
C31B Si1B C33B Y1B 75.6(4) . . . . ?
C11 O1 C10 C9 -92.0(6) . . . . ?
C32A Si1A C33A Y1A -75.5(4) . . . . ?
C11A O1A C10A C9A -95.9(5) . . . . ?
C32 Si1 C33 Y1 -168.4(3) . . . . ?
C31 Si1 C33 Y1 -50.1(5) . . . . ?
C34 Si1 C33 Y1 68.0(5) . . . . ?
